data_1554595
loop_
_publ_author_name
'Perc\'astegui, Edmundo G'
'Mosquera, Jes\'us'
'Ronson, Tanya K.'
'Plajer, Alex J.'
'Kieffer, Marion'
'Nitschke, Jonathan R.'

_publ_section_title
;
 Waterproof architectures through subcomponent self-assembly.
;
_journal_issue 7
_journal_name_full 'Chemical science'
_journal_page_first 2006
_journal_page_last 2018
_journal_paper_doi 10.1039/c8sc05085f
_journal_volume 10
_journal_year 2019
_chemical_formula_moiety 'C144 H108 N24 Ni4, 5(C2 F6 O4 S2 N), 3(B F4), 5.25(C2 H3 N), 0.25(C4 H10 O)'
_chemical_formula_sum 'C160.5 H126.25 B3 F27 N29.25 Ni4 O15.25 S5'
_chemical_formula_weight 3649.22
_space_group_crystal_system monoclinic
_space_group_IT_number 15
_space_group_name_Hall '-C 2yc'
_space_group_name_H-M_alt 'C 1 2/c 1'
_atom_sites_solution_hydrogens mixed
_audit_creation_method SHELXL-2016/6
_audit_update_record
;
2018-09-28 deposited with the CCDC.
2018-12-12 downloaded from the CCDC.
;
_cell_angle_alpha 90
_cell_angle_beta 97.09(3)
_cell_angle_gamma 90
_cell_formula_units_Z 8
_cell_length_a 34.257(7)
_cell_length_b 18.552(4)
_cell_length_c 54.149(11)
_cell_measurement_reflns_used 40518
_cell_measurement_temperature 100(2)
_cell_measurement_theta_max 28.6135798327
_cell_measurement_theta_min 1.15880249781
_cell_volume 34150(12)
_computing_cell_refinement
;
DIALS 2theta refinement, DIALS 1.7.1-g93fc14f4-release
;
_computing_data_collection 'Diamond GDA'
_computing_data_reduction
;
aimless (Evans, P. R. and Murshudov, G. N., 2013)
ccp4 (Winn, M. D. et al., 2011)
DIALS 1.7.1-g93fc14f4-release
pointless (Evans, P., 2006)
XIA2 0.5.432-ga4ad5612-dials-1.7 (Winter, G., 2010)
;
_computing_structure_refinement 'SHELXL-2016/6 (Sheldrick, 2016)'
_computing_structure_solution 'SHELXT 2014/5 (Sheldrick, 2014)'
_diffrn_ambient_temperature 100(2)
_diffrn_detector 'Photon counting pixel array'
_diffrn_measured_fraction_theta_full 0.982
_diffrn_measured_fraction_theta_max 0.982
_diffrn_measurement_device 'Fixed \c 3-circle diffractometer'
_diffrn_measurement_device_type 'Fluid Film Devices'
_diffrn_measurement_method 'shutterless scans'
_diffrn_measurement_specimen_support 'MiTeGen MicroMount'
_diffrn_radiation_monochromator 'Silicon 111'
_diffrn_radiation_source 'Diamond Light Source Beamline I19-1'
_diffrn_radiation_type Synchrotron
_diffrn_radiation_wavelength 0.6889
_diffrn_reflns_av_R_equivalents 0.0445
_diffrn_reflns_av_unetI/netI 0.0450
_diffrn_reflns_Laue_measured_fraction_full 0.982
_diffrn_reflns_Laue_measured_fraction_max 0.982
_diffrn_reflns_limit_h_max 38
_diffrn_reflns_limit_h_min -39
_diffrn_reflns_limit_k_max 21
_diffrn_reflns_limit_k_min -21
_diffrn_reflns_limit_l_max 62
_diffrn_reflns_limit_l_min -56
_diffrn_reflns_number 113743
_diffrn_reflns_point_group_measured_fraction_full 0.982
_diffrn_reflns_point_group_measured_fraction_max 0.982
_diffrn_reflns_theta_full 23.611
_diffrn_reflns_theta_max 23.611
_diffrn_reflns_theta_min 1.161
_diffrn_standards_decay_% 0
_diffrn_standards_interval_count 0
_diffrn_standards_number 0
_exptl_absorpt_coefficient_mu 0.543
_exptl_absorpt_correction_T_max 1.0
_exptl_absorpt_correction_T_min 0.982524939378
_exptl_absorpt_correction_type empirical
_exptl_absorpt_process_details
;
CCP4 7.0.046: AIMLESS, version 0.5.32 : 29/03/17
Scaling & analysis of unmerged intensities, absorption correction using spherical harmonics
;
_exptl_crystal_colour 'pale yellow'
_exptl_crystal_density_diffrn 1.420
_exptl_crystal_description plate
_exptl_crystal_F_000 14928
_exptl_crystal_size_max 0.005
_exptl_crystal_size_mid 0.001
_exptl_crystal_size_min 0.001
_refine_diff_density_max 0.899
_refine_diff_density_min -0.741
_refine_diff_density_rms 0.104
_refine_ls_extinction_method none
_refine_ls_goodness_of_fit_ref 1.075
_refine_ls_hydrogen_treatment constr
_refine_ls_matrix_type full
_refine_ls_number_parameters 2489
_refine_ls_number_reflns 27632
_refine_ls_number_restraints 4279
_refine_ls_restrained_S_all 1.072
_refine_ls_R_factor_all 0.1070
_refine_ls_R_factor_gt 0.0817
_refine_ls_shift/su_max 0.001
_refine_ls_shift/su_mean 0.000
_refine_ls_structure_factor_coef Fsqd
_refine_ls_weighting_details 'w=1/[\s^2^(Fo^2^)+(0.2000P)^2^] where P=(Fo^2^+2Fc^2^)/3'
_refine_ls_weighting_scheme calc
_refine_ls_wR_factor_gt 0.2556
_refine_ls_wR_factor_ref 0.2765
_reflns_Friedel_coverage 0.000
_reflns_number_gt 18606
_reflns_number_total 27632
_reflns_threshold_expression 'I > 2\s(I)'
_cod_data_source_file c8sc05085f2.cif
_cod_data_source_block egp294
_cod_original_sg_symbol_H-M 'C 2/c'
_cod_original_formula_sum 'C160.50 H126.25 B3 F27 N29.25 Ni4 O15.25 S5'
_cod_database_code 1554595
_shelx_shelxl_version_number 2016/6
_shelx_space_group_comment
;
The symmetry employed for this shelxl refinement is uniquely defined
by the following loop, which should always be used as a source of
symmetry information in preference to the above space-group names.
They are only intended as comments.
;
_shelx_estimated_absorpt_t_min 0.997
_shelx_estimated_absorpt_t_max 0.999

loop_
_space_group_symop_operation_xyz
'x, y, z'
'-x, y, -z+1/2'
'x+1/2, y+1/2, z'
'-x+1/2, y+1/2, -z+1/2'
'-x, -y, -z'
'x, -y, z-1/2'
'-x+1/2, -y+1/2, -z'
'x+1/2, -y+1/2, z-1/2'

loop_
_atom_site_label
_atom_site_type_symbol
_atom_site_fract_x
_atom_site_fract_y
_atom_site_fract_z
_atom_site_U_iso_or_equiv
_atom_site_adp_type
_atom_site_occupancy
_atom_site_site_symmetry_order
_atom_site_calc_flag
_atom_site_refinement_flags_posn
_atom_site_refinement_flags_adp
_atom_site_refinement_flags_occupancy
_atom_site_disorder_assembly
_atom_site_disorder_group
Ni1 Ni 0.37647(2) 0.67404(3) 0.41781(2) 0.05763(19) Uani 1 1 d . . . . .
Ni2 Ni 0.20422(2) 0.06625(3) 0.45198(2) 0.0608(2) Uani 1 1 d . . . . .
Ni3 Ni 0.23709(2) 0.30611(3) 0.23298(2) 0.0633(2) Uani 1 1 d . . . . .
Ni4 Ni 0.54105(2) 0.08038(3) 0.36533(2) 0.0638(2) Uani 1 1 d . . . . .
N1 N 0.34049(13) 0.75650(19) 0.40122(7) 0.0607(9) Uani 1 1 d . U . . .
N2 N 0.32007(13) 0.6238(2) 0.41215(7) 0.0589(9) Uani 1 1 d . U . . .
N3 N 0.25283(14) 0.1306(2) 0.46601(8) 0.0667(11) Uani 1 1 d . U . . .
N4 N 0.23333(13) -0.0010(2) 0.47963(7) 0.0600(9) Uani 1 1 d . U . . .
N5 N 0.42916(13) 0.7323(2) 0.42070(8) 0.0678(10) Uani 1 1 d . U . . .
N6 N 0.39550(14) 0.6543(2) 0.38328(7) 0.0645(10) Uani 1 1 d . U . . .
N7 N 0.21873(15) 0.3679(2) 0.26167(8) 0.0701(11) Uani 1 1 d . U . . .
N8 N 0.17669(15) 0.2841(2) 0.22895(8) 0.0733(11) Uani 1 1 d . U . . .
N9 N 0.36595(13) 0.6934(2) 0.45434(8) 0.0669(10) Uani 1 1 d . U . . .
N10 N 0.40501(13) 0.5852(2) 0.43655(8) 0.0655(10) Uani 1 1 d . U . . .
N11 N 0.53889(13) 0.1904(2) 0.35490(8) 0.0692(11) Uani 1 1 d . U . . .
N12 N 0.57616(14) 0.0810(2) 0.33572(9) 0.0706(11) Uani 1 1 d . U . . .
N13 N 0.16251(13) -0.0121(2) 0.44011(7) 0.0605(9) Uani 1 1 d . U . . .
N14 N 0.23354(12) 0.00732(19) 0.42608(7) 0.0578(9) Uani 1 1 d . U . . .
N15 N 0.51156(14) 0.0916(2) 0.39732(9) 0.0688(10) Uani 1 1 d . U . . .
N16 N 0.58779(13) 0.1098(2) 0.39195(8) 0.0692(11) Uani 1 1 d . U . . .
N17 N 0.16752(14) 0.1192(2) 0.47428(8) 0.0701(11) Uani 1 1 d . U . . .
N18 N 0.17741(14) 0.1431(2) 0.42732(8) 0.0660(10) Uani 1 1 d . U . . .
N19 N 0.24645(13) 0.2127(2) 0.25542(7) 0.0653(10) Uani 1 1 d . U . . .
N20 N 0.25455(13) 0.2304(2) 0.20732(7) 0.0659(10) Uani 1 1 d . U . . .
N21 N 0.23344(14) 0.3905(2) 0.20731(7) 0.0658(10) Uani 1 1 d . U . . .
N22 N 0.29583(13) 0.3425(2) 0.23656(7) 0.0635(10) Uani 1 1 d . U . . .
N23 N 0.49273(13) 0.0476(2) 0.34102(8) 0.0681(10) Uani 1 1 d . U . . .
N24 N 0.54686(14) -0.0316(2) 0.36812(8) 0.0700(11) Uani 1 1 d . U . . .
C1 C 0.35212(18) 0.8211(3) 0.39305(10) 0.0685(13) Uani 1 1 d . U . . .
H1 H 0.379181 0.833533 0.396146 0.082 Uiso 1 1 calc R U . . .
C2 C 0.32638(18) 0.8698(3) 0.38041(10) 0.0716(13) Uani 1 1 d . U . . .
H2 H 0.335546 0.914183 0.374507 0.086 Uiso 1 1 calc R U . . .
C3 C 0.28761(18) 0.8523(3) 0.37669(9) 0.0694(13) Uani 1 1 d . U . . .
H3 H 0.269224 0.885235 0.368374 0.083 Uiso 1 1 calc R U . . .
C4 C 0.27468(17) 0.7871(3) 0.38488(9) 0.0666(12) Uani 1 1 d . U . . .
H4 H 0.247552 0.774800 0.382466 0.080 Uiso 1 1 calc R U . . .
C5 C 0.30243(15) 0.7398(2) 0.39677(8) 0.0577(11) Uani 1 1 d . U . . .
C6 C 0.29245(17) 0.6677(3) 0.40457(9) 0.0650(12) Uani 1 1 d . U . . .
H6 H 0.265720 0.653495 0.404035 0.078 Uiso 1 1 calc R U . . .
C7 C 0.30885(15) 0.5535(2) 0.41994(9) 0.0612(11) Uani 1 1 d . U . . .
C8 C 0.31754(18) 0.4940(3) 0.40591(12) 0.0815(16) Uani 1 1 d . U . . .
H8 H 0.329704 0.500023 0.391204 0.098 Uiso 1 1 calc R U . . .
C9 C 0.3082(2) 0.4265(3) 0.41371(12) 0.0836(17) Uani 1 1 d . U . . .
H9 H 0.315100 0.385866 0.404504 0.100 Uiso 1 1 calc R U . . .
C10 C 0.28862(17) 0.4152(3) 0.43507(10) 0.0690(13) Uani 1 1 d . U . . .
C11 C 0.27845(18) 0.4764(3) 0.44709(10) 0.0753(15) Uani 1 1 d . U . . .
H11 H 0.263683 0.471811 0.460753 0.090 Uiso 1 1 calc R U . . .
C12 C 0.28906(19) 0.5449(3) 0.43990(9) 0.0745(15) Uani 1 1 d . U . . .
H12 H 0.282404 0.585887 0.449025 0.089 Uiso 1 1 calc R U . . .
C13 C 0.27910(17) 0.3416(3) 0.44288(9) 0.0686(13) Uani 1 1 d . U . . .
C14 C 0.30179(18) 0.2829(3) 0.43803(10) 0.0729(14) Uani 1 1 d . U . . .
H14 H 0.323432 0.290360 0.428912 0.088 Uiso 1 1 calc R U . . .
C15 C 0.29439(17) 0.2139(3) 0.44586(10) 0.0700(13) Uani 1 1 d . U . . .
H15 H 0.310985 0.174848 0.442686 0.084 Uiso 1 1 calc R U . . .
C16 C 0.26179(17) 0.2034(3) 0.45860(9) 0.0669(12) Uani 1 1 d . U . . .
C17 C 0.23827(19) 0.2594(3) 0.46363(10) 0.0768(15) Uani 1 1 d . U . . .
H17 H 0.216522 0.251357 0.472596 0.092 Uiso 1 1 calc R U . . .
C18 C 0.24636(19) 0.3297(3) 0.45546(11) 0.0760(14) Uani 1 1 d . U . . .
H18 H 0.229627 0.368680 0.458500 0.091 Uiso 1 1 calc R U . . .
C19 C 0.27757(17) 0.0980(3) 0.48169(9) 0.0653(12) Uani 1 1 d . U . . .
H19 H 0.301645 0.120392 0.488068 0.078 Uiso 1 1 calc R U . . .
C20 C 0.26810(17) 0.0253(3) 0.48964(9) 0.0663(12) Uani 1 1 d . U . . .
C21 C 0.29443(19) -0.0136(3) 0.50653(10) 0.0748(14) Uani 1 1 d . U . . .
H21 H 0.319186 0.006033 0.513062 0.090 Uiso 1 1 calc R U . . .
C22 C 0.28276(19) -0.0828(3) 0.51347(10) 0.0753(14) Uani 1 1 d . U . . .
H22 H 0.299271 -0.110739 0.525194 0.090 Uiso 1 1 calc R U . . .
C23 C 0.24729(18) -0.1089(3) 0.50300(9) 0.0700(13) Uani 1 1 d . U . . .
H23 H 0.239040 -0.155706 0.507298 0.084 Uiso 1 1 calc R U . . .
C24 C 0.22335(17) -0.0675(3) 0.48618(9) 0.0632(12) Uani 1 1 d . U . . .
H24 H 0.198898 -0.086904 0.478977 0.076 Uiso 1 1 calc R U . . .
C25 C 0.44742(19) 0.7661(3) 0.44051(11) 0.0842(16) Uani 1 1 d . U . . .
H25 H 0.435471 0.766563 0.455433 0.101 Uiso 1 1 calc R U . . .
C26 C 0.4833(2) 0.8007(4) 0.44020(13) 0.0947(19) Uani 1 1 d . U . . .
H26 H 0.495138 0.825601 0.454514 0.114 Uiso 1 1 calc R U . . .
C27 C 0.5011(2) 0.7985(4) 0.41926(14) 0.104(2) Uani 1 1 d . U . . .
H27 H 0.526039 0.820488 0.418867 0.125 Uiso 1 1 calc R U . . .
C28 C 0.4822(2) 0.7632(4) 0.39811(13) 0.0903(17) Uani 1 1 d . U . . .
H28 H 0.493656 0.761925 0.382998 0.108 Uiso 1 1 calc R U . . .
C29 C 0.44676(17) 0.7305(3) 0.40002(10) 0.0725(13) Uani 1 1 d . U . . .
C30 C 0.42580(18) 0.6896(3) 0.37932(10) 0.0741(14) Uani 1 1 d . U . . .
H30 H 0.434667 0.689636 0.363374 0.089 Uiso 1 1 calc R U . . .
C31 C 0.37336(17) 0.6131(3) 0.36362(9) 0.0663(12) Uani 1 1 d . U . . .
C32 C 0.34436(19) 0.6454(3) 0.34810(10) 0.0790(15) Uani 1 1 d . U . . .
H32 H 0.340530 0.695976 0.348914 0.095 Uiso 1 1 calc R U . . .
C33 C 0.3207(2) 0.6046(3) 0.33128(10) 0.0801(16) Uani 1 1 d . U . . .
H33 H 0.300748 0.627988 0.320387 0.096 Uiso 1 1 calc R U . . .
C34 C 0.32471(17) 0.5309(3) 0.32961(9) 0.0685(12) Uani 1 1 d . U . . .
C35 C 0.3555(2) 0.4983(3) 0.34477(10) 0.0817(15) Uani 1 1 d . U . . .
H35 H 0.359674 0.447853 0.343496 0.098 Uiso 1 1 calc R U . . .
C36 C 0.38015(19) 0.5390(3) 0.36182(10) 0.0778(15) Uani 1 1 d . U . . .
H36 H 0.401277 0.516780 0.372058 0.093 Uiso 1 1 calc R U . . .
C37 C 0.29673(17) 0.4892(3) 0.31217(10) 0.0708(13) Uani 1 1 d . U . . .
C38 C 0.29179(17) 0.5057(3) 0.28668(9) 0.0679(13) Uani 1 1 d . U . . .
H38 H 0.306391 0.544006 0.280626 0.081 Uiso 1 1 calc R U . . .
C39 C 0.26560(16) 0.4663(3) 0.27025(9) 0.0657(12) Uani 1 1 d . U . . .
H39 H 0.262753 0.476845 0.252951 0.079 Uiso 1 1 calc R U . . .
C40 C 0.24361(17) 0.4113(3) 0.27925(10) 0.0683(12) Uani 1 1 d . U . . .
C41 C 0.24801(19) 0.3954(3) 0.30452(10) 0.0785(15) Uani 1 1 d . U . . .
H41 H 0.232628 0.358361 0.310632 0.094 Uiso 1 1 calc R U . . .
C42 C 0.27432(19) 0.4328(3) 0.32049(10) 0.0788(15) Uani 1 1 d . U . . .
H42 H 0.277619 0.420441 0.337653 0.095 Uiso 1 1 calc R U . . .
C43 C 0.1829(2) 0.3602(3) 0.26440(11) 0.0783(14) Uani 1 1 d . U . . .
H43 H 0.172231 0.383078 0.277751 0.094 Uiso 1 1 calc R U . . .
C44 C 0.15810(19) 0.3152(3) 0.24655(12) 0.0812(14) Uani 1 1 d . U . . .
C45 C 0.1187(2) 0.3057(4) 0.24747(16) 0.112(2) Uani 1 1 d . U . . .
H45 H 0.106333 0.328276 0.260198 0.134 Uiso 1 1 calc R U . . .
C46 C 0.0968(3) 0.2630(5) 0.22978(17) 0.124(3) Uani 1 1 d . U . . .
H46 H 0.069289 0.256565 0.229949 0.148 Uiso 1 1 calc R U . . .
C47 C 0.1158(2) 0.2309(4) 0.21236(14) 0.107(2) Uani 1 1 d . U . . .
H47 H 0.101904 0.200589 0.200149 0.128 Uiso 1 1 calc R U . . .
C48 C 0.1563(2) 0.2424(4) 0.21236(11) 0.0867(16) Uani 1 1 d . U . . .
H48 H 0.169372 0.219429 0.200039 0.104 Uiso 1 1 calc R U . . .
C49 C 0.34638(18) 0.7491(3) 0.46281(11) 0.0810(15) Uani 1 1 d . U . . .
H49 H 0.336336 0.786528 0.451842 0.097 Uiso 1 1 calc R U . . .
C50 C 0.3409(2) 0.7514(3) 0.48841(11) 0.0860(16) Uani 1 1 d . U . . .
H50 H 0.326758 0.790209 0.494511 0.103 Uiso 1 1 calc R U . . .
C51 C 0.35572(18) 0.6982(3) 0.50428(11) 0.0801(15) Uani 1 1 d . U . . .
H51 H 0.352543 0.700702 0.521442 0.096 Uiso 1 1 calc R U . . .
C52 C 0.37512(18) 0.6416(3) 0.49537(10) 0.0778(14) Uani 1 1 d . U . . .
H52 H 0.385136 0.603644 0.506110 0.093 Uiso 1 1 calc R U . . .
C53 C 0.37999(16) 0.6404(3) 0.47021(9) 0.0658(12) Uani 1 1 d . U . . .
C54 C 0.40050(17) 0.5828(3) 0.45961(10) 0.0721(13) Uani 1 1 d . U . . .
H54 H 0.410595 0.543350 0.469634 0.086 Uiso 1 1 calc R U . . .
C55 C 0.42625(17) 0.5274(3) 0.42579(10) 0.0705(13) Uani 1 1 d . U . . .
C56 C 0.45765(17) 0.5435(3) 0.41340(10) 0.0722(13) Uani 1 1 d . U . . .
H56 H 0.465962 0.592188 0.412406 0.087 Uiso 1 1 calc R U . . .
C57 C 0.47759(17) 0.4893(3) 0.40220(11) 0.0729(13) Uani 1 1 d . U . . .
H57 H 0.500313 0.500830 0.394562 0.087 Uiso 1 1 calc R U . . .
C58 C 0.46446(18) 0.4194(3) 0.40220(11) 0.0766(14) Uani 1 1 d . U . . .
C59 C 0.4317(2) 0.4025(3) 0.41450(13) 0.0935(19) Uani 1 1 d . U . . .
H59 H 0.422725 0.354086 0.414866 0.112 Uiso 1 1 calc R U . . .
C60 C 0.4125(2) 0.4562(3) 0.42605(12) 0.0873(17) Uani 1 1 d . U . . .
H60 H 0.390142 0.444933 0.434108 0.105 Uiso 1 1 calc R U . . .
C61 C 0.48411(17) 0.3596(3) 0.38916(12) 0.0752(14) Uani 1 1 d . U . . .
C62 C 0.52336(18) 0.3616(3) 0.38766(11) 0.0771(14) Uani 1 1 d . U . . .
H62 H 0.538402 0.401420 0.394509 0.093 Uiso 1 1 calc R U . . .
C63 C 0.54190(18) 0.3065(3) 0.37632(11) 0.0750(14) Uani 1 1 d . U . . .
H63 H 0.569340 0.309407 0.375291 0.090 Uiso 1 1 calc R U . . .
C64 C 0.52138(16) 0.2487(3) 0.36672(10) 0.0699(13) Uani 1 1 d . U . . .
C65 C 0.4803(2) 0.2479(3) 0.36647(14) 0.0953(19) Uani 1 1 d . U . . .
H65 H 0.465143 0.209523 0.358629 0.114 Uiso 1 1 calc R U . . .
C66 C 0.4624(2) 0.3029(3) 0.37767(15) 0.095(2) Uani 1 1 d . U . . .
H66 H 0.434668 0.302242 0.377574 0.114 Uiso 1 1 calc R U . . .
C67 C 0.56215(17) 0.2052(3) 0.33876(11) 0.0727(13) Uani 1 1 d . U . . .
H67 H 0.566884 0.253926 0.334623 0.087 Uiso 1 1 calc R U . . .
C68 C 0.58128(17) 0.1467(3) 0.32678(10) 0.0713(13) Uani 1 1 d . U . . .
C69 C 0.6022(2) 0.1595(3) 0.30695(12) 0.0885(17) Uani 1 1 d . U . . .
H69 H 0.605984 0.207171 0.301315 0.106 Uiso 1 1 calc R U . . .
C70 C 0.6175(2) 0.1007(4) 0.29550(13) 0.0933(18) Uani 1 1 d . U . . .
H70 H 0.631729 0.107548 0.281703 0.112 Uiso 1 1 calc R U . . .
C71 C 0.6118(2) 0.0329(4) 0.30429(13) 0.0916(18) Uani 1 1 d . U . . .
H71 H 0.621587 -0.008170 0.296569 0.110 Uiso 1 1 calc R U . . .
C72 C 0.59129(18) 0.0255(3) 0.32483(12) 0.0798(15) Uani 1 1 d . U . . .
H72 H 0.588038 -0.021458 0.331302 0.096 Uiso 1 1 calc R U . . .
C73 C 0.12677(16) -0.0196(3) 0.44691(10) 0.0672(12) Uani 1 1 d . U . . .
H73 H 0.116931 0.016779 0.456833 0.081 Uiso 1 1 calc R U . . .
C74 C 0.10297(17) -0.0802(3) 0.43981(10) 0.0725(13) Uani 1 1 d . U . . .
H74 H 0.077736 -0.085319 0.445174 0.087 Uiso 1 1 calc R U . . .
C75 C 0.11714(17) -0.1312(3) 0.42504(10) 0.0739(13) Uani 1 1 d . U . . .
H75 H 0.101700 -0.172516 0.420119 0.089 Uiso 1 1 calc R U . . .
C76 C 0.15403(17) -0.1231(3) 0.41717(10) 0.0698(13) Uani 1 1 d . U . . .
H76 H 0.164116 -0.157915 0.406766 0.084 Uiso 1 1 calc R U . . .
C77 C 0.17525(16) -0.0631(2) 0.42496(8) 0.0611(11) Uani 1 1 d . U . . .
C78 C 0.21507(14) -0.0494(2) 0.41827(9) 0.0577(11) Uani 1 1 d . U . . .
H78 H 0.226882 -0.082882 0.408175 0.069 Uiso 1 1 calc R U . . .
C79 C 0.27310(15) 0.0162(2) 0.42040(9) 0.0595(11) Uani 1 1 d . U . . .
C80 C 0.28141(17) 0.0698(3) 0.40365(10) 0.0714(13) Uani 1 1 d . U . . .
H80 H 0.260948 0.099180 0.395592 0.086 Uiso 1 1 calc R U . . .
C81 C 0.32010(17) 0.0795(3) 0.39897(10) 0.0718(13) Uani 1 1 d . U . . .
H81 H 0.325716 0.114968 0.387251 0.086 Uiso 1 1 calc R U . . .
C82 C 0.35081(17) 0.0385(3) 0.41103(10) 0.0706(13) Uani 1 1 d . U . . .
C83 C 0.34194(17) -0.0134(3) 0.42775(10) 0.0695(13) Uani 1 1 d . U . . .
H83 H 0.362423 -0.042035 0.436128 0.083 Uiso 1 1 calc R U . . .
C84 C 0.30311(16) -0.0242(3) 0.43252(10) 0.0674(12) Uani 1 1 d . U . . .
H84 H 0.297511 -0.059741 0.444209 0.081 Uiso 1 1 calc R U . . .
C85 C 0.39273(16) 0.0517(3) 0.40706(10) 0.0686(12) Uani 1 1 d . U . . .
C86 C 0.40768(18) 0.1208(3) 0.40809(13) 0.0849(17) Uani 1 1 d . U . . .
H86 H 0.390854 0.160151 0.410560 0.102 Uiso 1 1 calc R U . . .
C87 C 0.44697(18) 0.1338(3) 0.40559(14) 0.0871(17) Uani 1 1 d . U . . .
H87 H 0.457266 0.181248 0.407661 0.105 Uiso 1 1 calc R U . . .
C88 C 0.47102(16) 0.0779(3) 0.40010(10) 0.0675(12) Uani 1 1 d . U . . .
C89 C 0.45544(18) 0.0090(3) 0.39745(11) 0.0766(14) Uani 1 1 d . U . . .
H89 H 0.471188 -0.030097 0.393116 0.092 Uiso 1 1 calc R U . . .
C90 C 0.41655(18) -0.0023(3) 0.40122(11) 0.0739(14) Uani 1 1 d . U . . .
H90 H 0.406231 -0.049823 0.399629 0.089 Uiso 1 1 calc R U . . .
C91 C 0.53290(18) 0.1148(3) 0.41571(12) 0.0807(15) Uani 1 1 d . U . . .
H91 H 0.522290 0.123401 0.430839 0.097 Uiso 1 1 calc R U . . .
C92 C 0.57546(18) 0.1294(3) 0.41404(11) 0.0772(14) Uani 1 1 d . U . . .
C93 C 0.59979(18) 0.1608(3) 0.43356(12) 0.0837(15) Uani 1 1 d . U . . .
H93 H 0.590226 0.174298 0.448634 0.100 Uiso 1 1 calc R U . . .
C94 C 0.63933(19) 0.1714(3) 0.42983(13) 0.0850(16) Uani 1 1 d . U . . .
H94 H 0.657274 0.192477 0.442581 0.102 Uiso 1 1 calc R U . . .
C95 C 0.65189(18) 0.1513(3) 0.40777(12) 0.0792(14) Uani 1 1 d . U . . .
H95 H 0.678521 0.158039 0.405081 0.095 Uiso 1 1 calc R U . . .
C96 C 0.62481(17) 0.1205(3) 0.38928(12) 0.0755(14) Uani 1 1 d . U . . .
H96 H 0.633733 0.106802 0.374031 0.091 Uiso 1 1 calc R U . . .
C97 C 0.16226(19) 0.1062(3) 0.49786(10) 0.0771(14) Uani 1 1 d . U . . .
H97 H 0.177203 0.068924 0.506548 0.093 Uiso 1 1 calc R U . . .
C98 C 0.1361(2) 0.1445(3) 0.51021(11) 0.0884(16) Uani 1 1 d . U . . .
H98 H 0.133822 0.134087 0.527155 0.106 Uiso 1 1 calc R U . . .
C99 C 0.1130(2) 0.1981(4) 0.49797(14) 0.102(2) Uani 1 1 d . U . . .
H99 H 0.094484 0.224425 0.506079 0.122 Uiso 1 1 calc R U . . .
C100 C 0.1182(2) 0.2118(4) 0.47307(13) 0.0977(19) Uani 1 1 d . U . . .
H100 H 0.103275 0.248192 0.463851 0.117 Uiso 1 1 calc R U . . .
C101 C 0.1452(2) 0.1715(3) 0.46229(11) 0.0793(15) Uani 1 1 d . U . . .
C102 C 0.1531(2) 0.1826(3) 0.43593(11) 0.0812(16) Uani 1 1 d . U . . .
H102 H 0.139716 0.219333 0.425979 0.097 Uiso 1 1 calc R U . . .
C103 C 0.18600(18) 0.1549(3) 0.40202(9) 0.0690(13) Uani 1 1 d . U . . .
C104 C 0.17396(18) 0.1051(3) 0.38390(10) 0.0743(14) Uani 1 1 d . U . . .
H104 H 0.159584 0.063780 0.387876 0.089 Uiso 1 1 calc R U . . .
C105 C 0.18266(17) 0.1149(3) 0.36002(10) 0.0714(13) Uani 1 1 d . U . . .
H105 H 0.173034 0.081336 0.347483 0.086 Uiso 1 1 calc R U . . .
C106 C 0.20514(17) 0.1727(3) 0.35383(9) 0.0677(13) Uani 1 1 d . U . . .
C107 C 0.2179(2) 0.2220(3) 0.37239(10) 0.0785(15) Uani 1 1 d . U . . .
H107 H 0.233612 0.261821 0.368615 0.094 Uiso 1 1 calc R U . . .
C108 C 0.2080(2) 0.2139(3) 0.39662(10) 0.0854(17) Uani 1 1 d . U . . .
H108 H 0.216334 0.248521 0.409112 0.102 Uiso 1 1 calc R U . . .
C109 C 0.21625(17) 0.1819(3) 0.32813(9) 0.0666(12) Uani 1 1 d . U . . .
C110 C 0.25365(18) 0.2024(3) 0.32439(10) 0.0763(14) Uani 1 1 d . U . . .
H110 H 0.272689 0.210566 0.338410 0.092 Uiso 1 1 calc R U . . .
C111 C 0.26420(19) 0.2114(3) 0.30098(10) 0.0796(15) Uani 1 1 d . U . . .
H111 H 0.290266 0.225465 0.298932 0.096 Uiso 1 1 calc R U . . .
C112 C 0.23672(17) 0.1998(3) 0.28024(9) 0.0652(12) Uani 1 1 d . U . . .
C113 C 0.2002(2) 0.1763(4) 0.28329(10) 0.0876(18) Uani 1 1 d . U . . .
H113 H 0.181669 0.166645 0.269140 0.105 Uiso 1 1 calc DR U . . .
C114 C 0.1899(2) 0.1663(4) 0.30675(11) 0.0910(18) Uani 1 1 d . U . . .
H114 H 0.164371 0.148504 0.308599 0.109 Uiso 1 1 calc R U . . .
C115 C 0.26000(16) 0.1600(3) 0.24437(9) 0.0646(12) Uani 1 1 d . U . . .
H115 H 0.265665 0.115705 0.252855 0.077 Uiso 1 1 calc R U . . .
C116 C 0.26696(16) 0.1680(3) 0.21808(9) 0.0662(12) Uani 1 1 d . U . . .
C117 C 0.28397(18) 0.1134(3) 0.20586(11) 0.0770(14) Uani 1 1 d . U . . .
H117 H 0.292570 0.069976 0.214090 0.092 Uiso 1 1 calc R U . . .
C118 C 0.28803(19) 0.1250(3) 0.18052(11) 0.0802(15) Uani 1 1 d . U . . .
H118 H 0.298765 0.088443 0.171091 0.096 Uiso 1 1 calc R U . . .
C119 C 0.27649(19) 0.1886(3) 0.16979(10) 0.0786(15) Uani 1 1 d . U . . .
H119 H 0.279983 0.197683 0.152940 0.094 Uiso 1 1 calc R U . . .
C120 C 0.25959(18) 0.2403(3) 0.18348(9) 0.0723(14) Uani 1 1 d . U . . .
H120 H 0.251267 0.284511 0.175658 0.087 Uiso 1 1 calc R U . . .
C121 C 0.20145(19) 0.4168(3) 0.19368(10) 0.0730(13) Uani 1 1 d . U . . .
H121 H 0.176703 0.394925 0.194968 0.088 Uiso 1 1 calc R U . . .
C122 C 0.2031(2) 0.4747(3) 0.17777(10) 0.0787(14) Uani 1 1 d . U . . .
H122 H 0.179827 0.492538 0.168397 0.094 Uiso 1 1 calc R U . . .
C123 C 0.2388(2) 0.5060(3) 0.17574(10) 0.0789(14) Uani 1 1 d . U . . .
H123 H 0.240379 0.545748 0.164860 0.095 Uiso 1 1 calc R U . . .
C124 C 0.2723(2) 0.4798(3) 0.18949(10) 0.0767(14) Uani 1 1 d . U . . .
H124 H 0.297283 0.500931 0.188265 0.092 Uiso 1 1 calc R U . . .
C125 C 0.26860(18) 0.4214(2) 0.20523(9) 0.0657(12) Uani 1 1 d . U . . .
C126 C 0.30276(18) 0.3901(3) 0.22095(9) 0.0663(12) Uani 1 1 d . U . . .
H126 H 0.328854 0.405041 0.219386 0.080 Uiso 1 1 calc R U . . .
C127 C 0.32830(16) 0.3093(3) 0.25157(9) 0.0642(12) Uani 1 1 d . U . . .
C128 C 0.3531(2) 0.2640(3) 0.24128(11) 0.0858(16) Uani 1 1 d . U . . .
H128 H 0.350667 0.258817 0.223706 0.103 Uiso 1 1 calc R U . . .
C129 C 0.3821(2) 0.2252(4) 0.25598(11) 0.0889(17) Uani 1 1 d . U . . .
H129 H 0.399456 0.194659 0.248415 0.107 Uiso 1 1 calc R U . . .
C130 C 0.38552(17) 0.2312(3) 0.28171(10) 0.0715(13) Uani 1 1 d . U . . .
C131 C 0.36170(17) 0.2803(3) 0.29212(10) 0.0745(14) Uani 1 1 d . U . . .
H131 H 0.365136 0.288047 0.309593 0.089 Uiso 1 1 calc R U . . .
C132 C 0.33284(18) 0.3183(3) 0.27712(10) 0.0716(14) Uani 1 1 d . U . . .
H132 H 0.316117 0.350563 0.284487 0.086 Uiso 1 1 calc R U . . .
C133 C 0.41362(17) 0.1829(3) 0.29745(10) 0.0710(13) Uani 1 1 d . U . . .
C134 C 0.45097(19) 0.1709(3) 0.29109(11) 0.0838(16) Uani 1 1 d . U . . .
H134 H 0.458970 0.193414 0.276784 0.101 Uiso 1 1 calc R U . . .
C135 C 0.47701(18) 0.1254(3) 0.30582(11) 0.0810(15) Uani 1 1 d . U . . .
H135 H 0.502830 0.117687 0.301667 0.097 Uiso 1 1 calc R U . . .
C136 C 0.46498(17) 0.0918(3) 0.32639(10) 0.0688(12) Uani 1 1 d . U . . .
C137 C 0.42813(18) 0.1041(3) 0.33278(11) 0.0767(14) Uani 1 1 d . U . . .
H137 H 0.420051 0.080705 0.346899 0.092 Uiso 1 1 calc R U . . .
C138 C 0.40231(18) 0.1509(3) 0.31869(10) 0.0718(13) Uani 1 1 d . U . . .
H138 H 0.377162 0.160831 0.323588 0.086 Uiso 1 1 calc R U . . .
C139 C 0.48937(17) -0.0220(3) 0.33864(10) 0.0725(13) Uani 1 1 d . U . . .
H139 H 0.467905 -0.042958 0.328311 0.087 Uiso 1 1 calc R U . . .
C140 C 0.51987(18) -0.0672(3) 0.35245(10) 0.0730(13) Uani 1 1 d . U . . .
C141 C 0.5210(2) -0.1401(3) 0.34886(12) 0.0829(15) Uani 1 1 d . U . . .
H141 H 0.500954 -0.163231 0.337960 0.099 Uiso 1 1 calc R U . . .
C142 C 0.5509(2) -0.1791(3) 0.36103(13) 0.0932(18) Uani 1 1 d . U . . .
H142 H 0.552959 -0.229437 0.358233 0.112 Uiso 1 1 calc R U . . .
C143 C 0.5783(2) -0.1441(4) 0.37745(13) 0.0972(18) Uani 1 1 d . U . . .
H143 H 0.599008 -0.170165 0.386707 0.117 Uiso 1 1 calc R U . . .
C144 C 0.57514(19) -0.0691(3) 0.38039(11) 0.0786(15) Uani 1 1 d . U . . .
H144 H 0.594210 -0.044885 0.391672 0.094 Uiso 1 1 calc R U . . .
B1 B 0.34294(17) 0.2820(3) 0.36855(9) 0.0523(11) Uani 1 1 d . U . . .
F1 F 0.36653(12) 0.32128(18) 0.35368(7) 0.0968(10) Uani 1 1 d . U . . .
F2 F 0.36202(11) 0.27789(19) 0.39236(6) 0.0911(9) Uani 1 1 d . U . . .
F3 F 0.34054(11) 0.21056(16) 0.35794(6) 0.0864(9) Uani 1 1 d . U . . .
F4 F 0.30696(11) 0.31156(18) 0.36751(6) 0.0896(9) Uani 1 1 d . U . . .
B2 B 0.23739(17) 0.7659(3) 0.44759(10) 0.0564(12) Uani 1 1 d . U . . .
F5 F 0.26337(12) 0.70856(17) 0.45135(7) 0.0919(10) Uani 1 1 d . U . . .
F6 F 0.25817(11) 0.82934(16) 0.44905(7) 0.0858(9) Uani 1 1 d . U . . .
F7 F 0.21092(10) 0.76399(18) 0.46437(6) 0.0819(9) Uani 1 1 d . U . . .
F8 F 0.21910(10) 0.7597(2) 0.42308(6) 0.0973(10) Uani 1 1 d . U . . .
B3 B 0.40336(19) 0.8607(3) 0.33979(11) 0.0833(17) Uani 1 1 d D U . . .
F9 F 0.42660(16) 0.8573(3) 0.32093(8) 0.1076(17) Uani 0.826(6) 1 d D U P A 1
F11 F 0.42683(15) 0.8587(3) 0.36260(8) 0.0970(14) Uani 0.826(6) 1 d D U P A 1
F12 F 0.38615(15) 0.9309(3) 0.33909(11) 0.1148(17) Uani 0.826(6) 1 d D U P A 1
F10 F 0.3754(2) 0.8095(3) 0.33863(12) 0.112(2) Uani 0.826(6) 1 d D U P A 1
F9' F 0.4316(6) 0.8060(10) 0.3366(4) 0.124(5) Uiso 0.174(6) 1 d D U P A 2
F10' F 0.3674(5) 0.8234(14) 0.3398(6) 0.090(7) Uiso 0.174(6) 1 d D U P A 2
F11' F 0.4132(7) 0.8934(13) 0.3615(3) 0.129(7) Uiso 0.174(6) 1 d D U P A 2
F12' F 0.4009(6) 0.9032(11) 0.3194(3) 0.103(5) Uiso 0.174(6) 1 d D U P A 2
S1A S 0.48459(10) 0.7712(2) 0.51439(5) 0.1170(10) Uani 0.745(4) 1 d . U P B 1
F1A F 0.4729(3) 0.6984(6) 0.55313(17) 0.190(3) Uani 0.745(4) 1 d . U P B 1
F2A F 0.5314(3) 0.7300(4) 0.55355(14) 0.155(2) Uani 0.745(4) 1 d . U P B 1
F3A F 0.5110(4) 0.6446(5) 0.53071(17) 0.196(3) Uani 0.745(4) 1 d . U P B 1
O1A O 0.4557(3) 0.7255(6) 0.49981(17) 0.146(3) Uani 0.745(4) 1 d . U P B 1
O2A O 0.5179(4) 0.7706(6) 0.5011(2) 0.134(3) Uani 0.745(4) 1 d . U P B 1
O3A O 0.4761(3) 0.8338(5) 0.52820(14) 0.134(2) Uani 0.745(4) 1 d . U P B 1
C1A C 0.4997(5) 0.7075(8) 0.5382(2) 0.133(2) Uani 0.745(4) 1 d . U P B 1
S1F S 0.4624(4) 0.7332(8) 0.5212(2) 0.158(2) Uani 0.255(4) 1 d D U P B 2
F3F F 0.5214(10) 0.7973(17) 0.4991(5) 0.148(5) Uani 0.255(4) 1 d D U P B 2
F1F F 0.5403(7) 0.7213(13) 0.5259(5) 0.171(4) Uani 0.255(4) 1 d D U P B 2
F2F F 0.5096(8) 0.8399(12) 0.5327(4) 0.165(5) Uani 0.255(4) 1 d D U P B 2
O1F O 0.4754(9) 0.6598(12) 0.5225(6) 0.172(4) Uani 0.255(4) 1 d D U P B 2
O3F O 0.4421(7) 0.7808(15) 0.5028(4) 0.145(5) Uani 0.255(4) 1 d D U P B 2
O2F O 0.4453(9) 0.7460(18) 0.5427(5) 0.182(6) Uani 0.255(4) 1 d D U P B 2
C1F C 0.5182(6) 0.7804(13) 0.5232(5) 0.136(3) Uani 0.255(4) 1 d D U P B 2
S1B S 0.56465(12) 0.6206(2) 0.39190(11) 0.1127(12) Uani 0.5 1 d D U P C 1
F1B F 0.5375(3) 0.5266(6) 0.3575(3) 0.155(3) Uani 0.5 1 d D U P C 1
F2B F 0.5886(4) 0.5796(7) 0.3472(3) 0.166(4) Uani 0.5 1 d D U P C 1
F3B F 0.5314(4) 0.6368(7) 0.3463(3) 0.172(3) Uani 0.5 1 d D U P C 1
O1B O 0.5872(3) 0.6803(5) 0.3883(2) 0.100(2) Uani 0.5 1 d D U P C 1
O2B O 0.5267(3) 0.6314(6) 0.3963(3) 0.131(3) Uani 0.5 1 d D U P C 1
O3B O 0.5839(3) 0.5585(5) 0.4006(2) 0.121(3) Uani 0.5 1 d D U P C 1
C1B C 0.5540(5) 0.5876(9) 0.3550(3) 0.150(3) Uani 0.5 1 d D U P C 1
S1G S 0.4867(5) 0.6440(10) 0.3222(4) 0.181(5) Uani 0.2 1 d D U P D 2
C1G C 0.5287(8) 0.5691(15) 0.3190(6) 0.192(9) Uiso 0.2 1 d D U P D 2
F1G F 0.5233(12) 0.535(2) 0.2974(7) 0.250(15) Uiso 0.2 1 d D U P D 2
F3G F 0.5643(8) 0.5978(18) 0.3202(7) 0.189(7) Uiso 0.2 1 d D U P D 2
F2G F 0.5243(9) 0.5251(16) 0.3373(6) 0.169(7) Uiso 0.2 1 d D U P D 2
O2G O 0.4866(12) 0.675(2) 0.2966(6) 0.201(11) Uiso 0.2 1 d D U P D 2
O1G O 0.4984(10) 0.6921(17) 0.3394(6) 0.174(8) Uiso 0.2 1 d D U P D 2
O3G O 0.4514(8) 0.6074(19) 0.3221(7) 0.171(9) Uiso 0.2 1 d D U P D 2
S1H S 0.5501(5) 0.6054(8) 0.3710(3) 0.151(3) Uani 0.2 1 d D U P E 3
F1H F 0.5588(7) 0.6218(15) 0.4251(4) 0.147(6) Uiso 0.2 1 d D U P E 3
F2H F 0.5788(8) 0.7073(12) 0.4024(5) 0.142(6) Uiso 0.2 1 d D U P E 3
F3H F 0.6044(7) 0.5943(15) 0.4110(5) 0.142(6) Uiso 0.2 1 d D U P E 3
O3H O 0.5139(7) 0.6342(17) 0.3731(6) 0.144(5) Uiso 0.2 1 d D U P E 3
O2H O 0.5792(8) 0.6440(18) 0.3590(6) 0.152(5) Uiso 0.2 1 d D U P E 3
O1H O 0.5602(10) 0.5318(12) 0.3761(7) 0.153(5) Uiso 0.2 1 d D U P E 3
C1H C 0.5743(8) 0.6400(14) 0.4071(4) 0.122(4) Uiso 0.2 1 d D U P E 3
S1C S 0.65716(5) 0.33426(8) 0.34490(3) 0.0782(4) Uani 1 1 d . U . . .
F1C F 0.63751(12) 0.4646(2) 0.32899(8) 0.1063(11) Uani 1 1 d . U . . .
F2C F 0.62276(15) 0.4406(2) 0.36560(8) 0.1190(14) Uani 1 1 d . U . . .
F3C F 0.58888(11) 0.3958(2) 0.33352(9) 0.1060(12) Uani 1 1 d . U . . .
O1C O 0.65576(17) 0.3147(2) 0.31933(8) 0.1051(15) Uani 1 1 d . U . . .
O2C O 0.69395(14) 0.3618(3) 0.35585(10) 0.1077(15) Uani 1 1 d . U . . .
O3C O 0.63901(13) 0.2854(2) 0.36025(8) 0.0863(11) Uani 1 1 d . U . . .
C1C C 0.6246(2) 0.4129(3) 0.34320(12) 0.0840(15) Uani 1 1 d . U . . .
S1D S 0.63056(6) -0.09939(10) 0.44692(4) 0.0977(5) Uani 1 1 d . U . . .
F1D F 0.59826(18) -0.0007(3) 0.47142(12) 0.157(2) Uani 1 1 d . U . . .
F2D F 0.56815(16) -0.1038(4) 0.46954(11) 0.157(2) Uani 1 1 d . U . . .
F3D F 0.56223(15) -0.0341(3) 0.43730(10) 0.1342(16) Uani 1 1 d . U . . .
O1D O 0.65436(15) -0.1226(3) 0.46926(9) 0.1080(14) Uani 1 1 d . U . . .
O2D O 0.64726(19) -0.0424(4) 0.43386(13) 0.144(2) Uani 1 1 d . U . . .
O3D O 0.6123(2) -0.1570(3) 0.43204(11) 0.136(2) Uani 1 1 d . U . . .
C1D C 0.5876(3) -0.0571(4) 0.45646(16) 0.110(2) Uani 1 1 d . U . . .
S1E S 0.1237(3) 0.0547(4) 0.26112(16) 0.105(2) Uani 0.3 1 d D U P F 1
F1E F 0.1001(9) 0.0664(16) 0.2110(5) 0.232(14) Uiso 0.3 1 d D U P F 1
F2E F 0.0582(5) 0.0212(11) 0.2332(4) 0.150(6) Uiso 0.3 1 d D U P F 1
F3E F 0.1090(6) -0.0409(10) 0.2237(4) 0.146(6) Uiso 0.3 1 d D U P F 1
O1E O 0.1625(5) 0.0464(11) 0.2584(4) 0.115(6) Uiso 0.3 1 d D U P F 1
O2E O 0.1143(6) 0.0074(10) 0.2789(3) 0.127(6) Uiso 0.3 1 d D U P F 1
O3E O 0.1069(5) 0.1255(8) 0.2650(4) 0.105(5) Uiso 0.3 1 d D U P F 1
C1E C 0.0954(6) 0.0224(12) 0.2293(4) 0.140(8) Uiso 0.3 1 d D U P F 1
S1I S 0.1238(6) 0.0336(14) 0.2479(5) 0.162(4) Uani 0.15 1 d D U P G 2
O2I O 0.1489(12) 0.023(3) 0.2702(7) 0.150(8) Uiso 0.15 1 d D U P G 2
O1I O 0.1356(12) 0.087(2) 0.2327(8) 0.165(8) Uiso 0.15 1 d D U P G 2
O3I O 0.1044(13) -0.0318(19) 0.2391(9) 0.172(9) Uiso 0.15 1 d D U P G 2
F1I F 0.0575(11) 0.125(2) 0.2461(8) 0.201(11) Uiso 0.15 1 d D U P G 2
F2I F 0.0535(11) 0.035(2) 0.2693(8) 0.197(9) Uiso 0.15 1 d D U P G 2
F3I F 0.0913(12) 0.123(2) 0.2821(7) 0.185(9) Uiso 0.15 1 d D U P G 2
C1I C 0.0778(9) 0.0842(19) 0.2629(7) 0.176(6) Uiso 0.15 1 d D U P G 2
S1J S 0.1055(7) 0.0540(13) 0.2644(4) 0.173(4) Uani 0.15 1 d D U P H 3
O2J O 0.0814(15) 0.009(3) 0.2765(8) 0.190(9) Uiso 0.15 1 d D U P H 3
O1J O 0.1448(10) 0.028(3) 0.2627(9) 0.145(7) Uiso 0.15 1 d D U P H 3
O3J O 0.0971(19) 0.1267(18) 0.2681(10) 0.178(9) Uiso 0.15 1 d D U P H 3
F2J F 0.1154(11) 0.063(2) 0.2151(6) 0.142(8) Uiso 0.15 1 d D U P H 3
F3J F 0.0822(14) -0.0279(19) 0.2183(8) 0.194(12) Uiso 0.15 1 d D U P H 3
F1J F 0.0544(11) 0.075(2) 0.2177(8) 0.201(12) Uiso 0.15 1 d D U P H 3
C1J C 0.0859(10) 0.039(2) 0.2270(5) 0.171(6) Uiso 0.15 1 d D U P H 3
N1S N 0.28418(19) 0.0589(3) 0.12384(11) 0.0967(16) Uani 1 1 d D U . . .
C1S C 0.2901(2) -0.0010(4) 0.12020(13) 0.0931(18) Uani 1 1 d D U . . .
C2S C 0.2969(3) -0.0765(4) 0.11574(18) 0.128(3) Uani 1 1 d D U . . .
H2S1 H 0.312983 -0.097232 0.130214 0.192 Uiso 1 1 calc R U . . .
H2S2 H 0.310599 -0.081612 0.101001 0.192 Uiso 1 1 calc R U . . .
H2S3 H 0.271598 -0.101829 0.112988 0.192 Uiso 1 1 calc R U . . .
N2S N 0.1656(2) 0.5249(4) 0.24440(14) 0.122(2) Uani 1 1 d . U . . .
C3S C 0.1374(2) 0.5116(4) 0.23397(14) 0.0938(19) Uani 1 1 d . U . . .
C4S C 0.0995(3) 0.4907(5) 0.2222(2) 0.139(3) Uani 1 1 d . U . . .
H4S1 H 0.102537 0.459243 0.207977 0.208 Uiso 1 1 calc R U . . .
H4S2 H 0.084520 0.533684 0.216320 0.208 Uiso 1 1 calc R U . . .
H4S3 H 0.085411 0.464660 0.234107 0.208 Uiso 1 1 calc R U . . .
N3S N 0.5635(2) 0.5134(3) 0.48960(13) 0.114(2) Uani 1 1 d . U . . .
C5S C 0.5409(2) 0.5529(5) 0.48081(15) 0.106(2) Uani 1 1 d . U . . .
C6S C 0.5147(3) 0.6115(7) 0.4691(2) 0.168(4) Uani 1 1 d . U . . .
H6S1 H 0.514889 0.652213 0.480651 0.252 Uiso 1 1 calc R U . . .
H6S2 H 0.487869 0.593083 0.465301 0.252 Uiso 1 1 calc R U . . .
H6S3 H 0.524378 0.627544 0.453705 0.252 Uiso 1 1 calc R U . . .
N4S N 0.1603(7) 0.3613(11) 0.3275(5) 0.127(6) Uiso 0.34 1 d D U P I 1
C7S C 0.1372(7) 0.3141(12) 0.3262(5) 0.106(5) Uiso 0.34 1 d D U P I 1
C8S C 0.1126(8) 0.2515(13) 0.3286(6) 0.132(7) Uiso 0.34 1 d D U P I 1
H8S1 H 0.121969 0.211151 0.319301 0.197 Uiso 0.34 1 calc R U P I 1
H8S2 H 0.085349 0.262837 0.322037 0.197 Uiso 0.34 1 calc R U P I 1
H8S3 H 0.113837 0.238356 0.346243 0.197 Uiso 0.34 1 calc R U P I 1
N4X N 0.1424(5) 0.3584(8) 0.3227(3) 0.092(4) Uiso 0.4 1 d D U P J 2
C7X C 0.1205(6) 0.3101(9) 0.3175(4) 0.102(5) Uiso 0.4 1 d D U P J 2
C8X C 0.0964(7) 0.2471(11) 0.3132(5) 0.126(6) Uiso 0.4 1 d D U P J 2
H8X1 H 0.096511 0.220122 0.328717 0.188 Uiso 0.4 1 calc R U P J 2
H8X2 H 0.106873 0.216623 0.300721 0.188 Uiso 0.4 1 calc R U P J 2
H8X3 H 0.069449 0.261511 0.307015 0.188 Uiso 0.4 1 calc R U P J 2
N4Z N 0.1243(8) 0.3511(14) 0.3140(5) 0.109(6) Uiso 0.26 1 d D U P K 3
C7Z C 0.1006(8) 0.3086(14) 0.3075(6) 0.097(5) Uiso 0.26 1 d D U P K 3
C8Z C 0.0709(10) 0.2557(18) 0.2990(8) 0.142(10) Uiso 0.26 1 d D U P K 3
H8Z1 H 0.081305 0.221310 0.288249 0.213 Uiso 0.26 1 d R U P K 3
H8Z2 H 0.048232 0.278729 0.290144 0.213 Uiso 0.26 1 d R U P K 3
H8Z3 H 0.063477 0.231425 0.313332 0.213 Uiso 0.26 1 d R U P K 3
N5S N 0.0350(5) -0.2463(11) 0.2766(4) 0.150(5) Uiso 0.484(3) 1 d D U P L 1
C9S C 0.0428(7) -0.1862(13) 0.2751(5) 0.155(7) Uiso 0.484(3) 1 d D U P L 1
C10S C 0.0604(9) -0.1240(14) 0.2640(6) 0.219(11) Uiso 0.484(3) 1 d D U P L 1
H10A H 0.085150 -0.111152 0.274058 0.329 Uiso 0.484(3) 1 calc R U P L 1
H10B H 0.042226 -0.083052 0.263321 0.329 Uiso 0.484(3) 1 calc R U P L 1
H10C H 0.065551 -0.136279 0.247073 0.329 Uiso 0.484(3) 1 calc R U P L 1
N5X N -0.0108(17) -0.086(3) 0.3232(11) 0.179(11) Uiso 0.183(3) 1 d D U P M 2
C9X C -0.005(2) -0.131(4) 0.3088(13) 0.166(10) Uiso 0.183(3) 1 d D U P M 2
C10X C 0.017(2) -0.162(4) 0.2893(12) 0.163(10) Uiso 0.183(3) 1 d D U P M 2
H10D H -0.001138 -0.189109 0.277237 0.244 Uiso 0.183(3) 1 calc R U P M 2
H10E H 0.037528 -0.194350 0.297018 0.244 Uiso 0.183(3) 1 calc R U P M 2
H10F H 0.028999 -0.122917 0.280672 0.244 Uiso 0.183(3) 1 calc R U P M 2
C9Z C -0.0324(10) -0.130(2) 0.3141(7) 0.159(9) Uiso 0.333(3) 1 d D U P N 3
N5Z N -0.0499(10) -0.0896(19) 0.3257(7) 0.195(10) Uiso 0.333(3) 1 d D U P N 3
C10Z C 0.0012(11) -0.163(2) 0.3045(9) 0.177(10) Uiso 0.333(3) 1 d D U P N 3
H10G H 0.005051 -0.139851 0.288609 0.266 Uiso 0.333(3) 1 calc R U P N 3
H10H H -0.003573 -0.214309 0.301842 0.266 Uiso 0.333(3) 1 calc R U P N 3
H10I H 0.024766 -0.155665 0.316434 0.266 Uiso 0.333(3) 1 calc R U P N 3
S1K S 0.5105(2) -0.0979(4) 0.26618(13) 0.142(2) Uani 0.3 1 d G U P O -1
O1K O 0.5499(3) -0.0690(5) 0.26977(19) 0.157(6) Uiso 0.3 1 d G U P O -1
O2K O 0.5065(3) -0.1687(4) 0.25498(19) 0.178(6) Uiso 0.3 1 d G U P O -1
O3K O 0.4873(3) -0.0854(7) 0.28633(17) 0.164(6) Uiso 0.3 1 d G U P O -1
C1K C 0.4859(3) -0.0395(6) 0.2412(2) 0.171(6) Uiso 0.3 1 d G U P O -1
F1K F 0.4481(3) -0.0579(9) 0.2350(3) 0.266(13) Uiso 0.3 1 d G U P O -1
F2K F 0.4863(5) 0.0298(5) 0.2480(3) 0.242(11) Uiso 0.3 1 d G U P O -1
F3K F 0.5033(5) -0.0434(9) 0.22045(17) 0.201(9) Uiso 0.3 1 d G U P O -1
S1L S 0.5311(2) -0.1023(4) 0.27441(14) 0.158(3) Uani 0.2 1 d G U P O -2
O1L O 0.5649(3) -0.1272(7) 0.2908(2) 0.175(9) Uiso 0.2 1 d G U P O -2
O2L O 0.5059(4) -0.0521(5) 0.28530(17) 0.155(7) Uiso 0.2 1 d G U P O -2
O3L O 0.5381(3) -0.0864(6) 0.24921(16) 0.167(6) Uiso 0.2 1 d G U P O -2
C1L C 0.5002(3) -0.1842(4) 0.2703(2) 0.162(5) Uiso 0.2 1 d G U P O -2
F1L F 0.4666(3) -0.1723(6) 0.2554(3) 0.205(11) Uiso 0.2 1 d G U P O -2
F2L F 0.5186(5) -0.2384(4) 0.2603(3) 0.194(10) Uiso 0.2 1 d G U P O -2
F3L F 0.4902(5) -0.2082(7) 0.2920(3) 0.246(14) Uiso 0.2 1 d G U P O -2
O1S O 0.4079(6) 0.0080(11) 0.4764(5) 0.129(5) Uiso 0.25 1 d D U P P 1
C52S C 0.4285(8) -0.0573(13) 0.4770(6) 0.105(7) Uiso 0.25 1 d D U P P 1
H52A H 0.449556 -0.058973 0.491277 0.126 Uiso 0.25 1 calc R U P P 1
H52B H 0.440273 -0.065089 0.461410 0.126 Uiso 0.25 1 calc R U P P 1
C54S C 0.4095(10) 0.0804(14) 0.4725(7) 0.114(6) Uiso 0.25 1 d D U P P 1
H54A H 0.429457 0.100932 0.485363 0.137 Uiso 0.25 1 calc R U P P 1
H54B H 0.418968 0.088380 0.456182 0.137 Uiso 0.25 1 calc R U P P 1
C53S C 0.3984(8) -0.1096(14) 0.4797(6) 0.108(8) Uiso 0.25 1 d D U P P 1
H53A H 0.377953 -0.087568 0.488421 0.162 Uiso 0.25 1 calc R U P P 1
H53B H 0.409921 -0.150726 0.489358 0.162 Uiso 0.25 1 calc R U P P 1
H53C H 0.386783 -0.126031 0.463244 0.162 Uiso 0.25 1 calc R U P P 1
C55S C 0.3760(7) 0.1181(13) 0.4728(5) 0.085(6) Uiso 0.25 1 d D U P P 1
H55A H 0.354642 0.094301 0.462141 0.128 Uiso 0.25 1 calc R U P P 1
H55B H 0.379614 0.167044 0.466647 0.128 Uiso 0.25 1 calc R U P P 1
H55C H 0.369336 0.120547 0.489887 0.128 Uiso 0.25 1 calc R U P P 1
N6S N 0.4600(9) 0.0329(19) 0.4721(7) 0.161(9) Uiso 0.25 1 d D U P Q 2
C11S C 0.4338(9) 0.0708(16) 0.4715(6) 0.108(6) Uiso 0.25 1 d D U P Q 2
C12S C 0.4011(8) 0.1243(16) 0.4694(6) 0.101(7) Uiso 0.25 1 d D U P Q 2
H12A H 0.382020 0.112344 0.454985 0.152 Uiso 0.25 1 calc R U P Q 2
H12B H 0.411763 0.172627 0.467217 0.152 Uiso 0.25 1 calc R U P Q 2
H12C H 0.388179 0.123153 0.484531 0.152 Uiso 0.25 1 calc R U P Q 2

loop_
_atom_site_aniso_label
_atom_site_aniso_U_11
_atom_site_aniso_U_22
_atom_site_aniso_U_33
_atom_site_aniso_U_23
_atom_site_aniso_U_13
_atom_site_aniso_U_12
Ni1 0.0876(4) 0.0401(3) 0.0475(3) -0.0044(2) 0.0174(3) -0.0055(3)
Ni2 0.0986(5) 0.0426(3) 0.0443(3) 0.0015(2) 0.0210(3) -0.0133(3)
Ni3 0.1028(5) 0.0472(4) 0.0401(3) 0.0033(2) 0.0096(3) -0.0015(3)
Ni4 0.0803(4) 0.0504(4) 0.0628(4) -0.0003(3) 0.0171(3) 0.0017(3)
N1 0.094(3) 0.0375(19) 0.053(2) 0.0001(16) 0.0176(19) -0.0025(18)
N2 0.090(3) 0.0421(19) 0.048(2) -0.0068(16) 0.0181(18) -0.0079(18)
N3 0.109(3) 0.044(2) 0.051(2) -0.0078(17) 0.025(2) -0.020(2)
N4 0.096(3) 0.044(2) 0.043(2) -0.0009(16) 0.0193(18) -0.0110(19)
N5 0.094(3) 0.048(2) 0.063(2) 0.0015(18) 0.014(2) -0.010(2)
N6 0.101(3) 0.047(2) 0.048(2) -0.0008(17) 0.019(2) -0.005(2)
N7 0.110(3) 0.052(2) 0.051(2) 0.0007(18) 0.018(2) -0.001(2)
N8 0.109(3) 0.058(2) 0.053(2) 0.0088(19) 0.009(2) -0.008(2)
N9 0.089(3) 0.061(2) 0.053(2) -0.0126(18) 0.018(2) -0.002(2)
N10 0.092(3) 0.052(2) 0.055(2) 0.0008(18) 0.019(2) -0.0012(19)
N11 0.091(3) 0.053(2) 0.067(3) -0.0005(19) 0.023(2) 0.003(2)
N12 0.090(3) 0.053(2) 0.071(3) 0.000(2) 0.020(2) 0.002(2)
N13 0.093(3) 0.044(2) 0.048(2) 0.0070(16) 0.0210(19) -0.0030(18)
N14 0.091(3) 0.0409(19) 0.043(2) 0.0047(15) 0.0143(18) -0.0072(18)
N15 0.088(3) 0.055(2) 0.066(3) -0.004(2) 0.018(2) -0.003(2)
N16 0.081(3) 0.059(2) 0.070(3) -0.001(2) 0.016(2) -0.004(2)
N17 0.106(3) 0.054(2) 0.054(2) -0.0025(18) 0.022(2) -0.014(2)
N18 0.105(3) 0.043(2) 0.052(2) 0.0002(17) 0.021(2) -0.006(2)
N19 0.102(3) 0.050(2) 0.044(2) 0.0049(17) 0.0082(19) -0.009(2)
N20 0.102(3) 0.046(2) 0.049(2) 0.0015(17) 0.009(2) -0.010(2)
N21 0.106(3) 0.047(2) 0.045(2) 0.0011(17) 0.012(2) 0.007(2)
N22 0.104(3) 0.041(2) 0.046(2) -0.0049(16) 0.0123(19) 0.0000(19)
N23 0.088(3) 0.059(2) 0.061(2) 0.0020(19) 0.020(2) 0.004(2)
N24 0.093(3) 0.057(2) 0.062(3) 0.007(2) 0.018(2) 0.002(2)
C1 0.095(3) 0.047(3) 0.064(3) 0.000(2) 0.015(3) -0.009(2)
C2 0.110(4) 0.045(3) 0.062(3) 0.000(2) 0.019(3) -0.002(2)
C3 0.108(4) 0.057(3) 0.045(3) 0.001(2) 0.016(2) 0.009(3)
C4 0.098(3) 0.058(3) 0.046(3) -0.004(2) 0.018(2) 0.003(2)
C5 0.086(3) 0.044(2) 0.046(2) -0.0033(18) 0.018(2) -0.004(2)
C6 0.091(3) 0.051(3) 0.056(3) -0.001(2) 0.023(2) -0.007(2)
C7 0.081(3) 0.044(2) 0.061(3) -0.004(2) 0.020(2) -0.007(2)
C8 0.115(4) 0.053(3) 0.087(4) -0.007(3) 0.053(3) -0.012(3)
C9 0.125(5) 0.049(3) 0.087(4) -0.010(3) 0.056(4) -0.009(3)
C10 0.104(4) 0.045(2) 0.062(3) -0.007(2) 0.024(3) -0.013(2)
C11 0.126(4) 0.051(3) 0.057(3) -0.006(2) 0.043(3) -0.008(3)
C12 0.131(4) 0.045(2) 0.054(3) -0.006(2) 0.036(3) -0.004(3)
C13 0.108(4) 0.048(2) 0.054(3) -0.009(2) 0.028(3) -0.019(2)
C14 0.110(4) 0.051(3) 0.063(3) -0.002(2) 0.033(3) -0.014(2)
C15 0.107(4) 0.046(2) 0.060(3) -0.002(2) 0.023(3) -0.015(2)
C16 0.109(4) 0.045(2) 0.049(3) -0.007(2) 0.022(2) -0.017(2)
C17 0.121(4) 0.049(3) 0.068(3) -0.010(2) 0.042(3) -0.025(3)
C18 0.109(4) 0.052(3) 0.071(3) -0.010(2) 0.029(3) -0.015(3)
C19 0.095(3) 0.049(3) 0.053(3) -0.012(2) 0.017(2) -0.014(2)
C20 0.102(3) 0.052(3) 0.048(3) -0.007(2) 0.019(2) -0.009(2)
C21 0.106(4) 0.060(3) 0.058(3) -0.011(2) 0.010(3) -0.003(3)
C22 0.114(4) 0.055(3) 0.056(3) -0.003(2) 0.011(3) 0.010(3)
C23 0.122(4) 0.048(3) 0.043(3) 0.000(2) 0.020(2) -0.006(3)
C24 0.098(3) 0.049(3) 0.045(2) 0.002(2) 0.019(2) -0.010(2)
C25 0.110(4) 0.073(4) 0.069(3) -0.009(3) 0.010(3) -0.029(3)
C26 0.119(5) 0.089(4) 0.074(4) 0.002(3) 0.000(3) -0.034(4)
C27 0.110(5) 0.108(5) 0.094(4) 0.014(4) 0.011(3) -0.038(4)
C28 0.112(4) 0.081(4) 0.083(4) 0.002(3) 0.035(3) -0.021(3)
C29 0.100(4) 0.057(3) 0.064(3) 0.006(2) 0.020(3) -0.011(3)
C30 0.105(4) 0.065(3) 0.055(3) 0.004(2) 0.023(3) -0.010(3)
C31 0.099(3) 0.055(3) 0.047(3) 0.001(2) 0.019(2) -0.005(2)
C32 0.122(4) 0.051(3) 0.062(3) -0.004(2) 0.002(3) 0.007(3)
C33 0.123(4) 0.055(3) 0.058(3) -0.007(2) -0.004(3) 0.016(3)
C34 0.108(4) 0.052(3) 0.046(3) -0.001(2) 0.012(2) 0.003(2)
C35 0.133(5) 0.051(3) 0.060(3) -0.003(2) 0.008(3) 0.004(3)
C36 0.111(4) 0.059(3) 0.062(3) -0.001(2) 0.004(3) 0.001(3)
C37 0.108(4) 0.050(3) 0.055(3) -0.005(2) 0.012(2) 0.010(2)
C38 0.110(4) 0.042(2) 0.052(3) 0.000(2) 0.009(2) 0.008(2)
C39 0.106(4) 0.045(2) 0.045(2) 0.0021(19) 0.009(2) 0.011(2)
C40 0.102(4) 0.051(3) 0.055(3) -0.004(2) 0.017(2) 0.006(2)
C41 0.120(4) 0.066(3) 0.051(3) -0.003(2) 0.019(3) -0.005(3)
C42 0.125(4) 0.070(3) 0.045(3) -0.002(2) 0.021(3) 0.000(3)
C43 0.116(4) 0.058(3) 0.065(3) -0.005(2) 0.027(3) -0.007(3)
C44 0.104(4) 0.069(3) 0.073(3) 0.010(3) 0.023(3) -0.001(3)
C45 0.115(5) 0.113(6) 0.113(6) -0.015(4) 0.036(4) -0.024(4)
C46 0.133(6) 0.136(7) 0.105(6) -0.008(5) 0.028(4) -0.036(5)
C47 0.130(5) 0.110(5) 0.079(4) 0.000(4) 0.002(4) -0.037(4)
C48 0.118(4) 0.085(4) 0.054(3) 0.008(3) 0.003(3) -0.017(3)
C49 0.110(4) 0.070(3) 0.064(3) -0.022(3) 0.017(3) 0.004(3)
C50 0.116(4) 0.077(4) 0.070(3) -0.023(3) 0.031(3) 0.008(3)
C51 0.101(4) 0.084(4) 0.058(3) -0.009(3) 0.021(3) -0.008(3)
C52 0.100(4) 0.081(4) 0.057(3) 0.002(3) 0.026(3) -0.003(3)
C53 0.083(3) 0.064(3) 0.052(3) 0.004(2) 0.015(2) -0.006(2)
C54 0.097(4) 0.061(3) 0.060(3) 0.002(2) 0.019(3) 0.001(3)
C55 0.103(4) 0.052(3) 0.058(3) 0.005(2) 0.014(2) 0.005(2)
C56 0.095(4) 0.060(3) 0.063(3) -0.012(2) 0.016(3) -0.005(3)
C57 0.086(3) 0.063(3) 0.071(3) -0.012(3) 0.016(3) 0.001(2)
C58 0.093(4) 0.064(3) 0.075(4) -0.001(3) 0.021(3) 0.003(3)
C59 0.134(5) 0.048(3) 0.109(5) -0.008(3) 0.059(4) -0.009(3)
C60 0.118(5) 0.058(3) 0.091(4) 0.007(3) 0.034(3) 0.005(3)
C61 0.086(3) 0.054(3) 0.088(4) -0.002(3) 0.020(3) 0.001(2)
C62 0.092(3) 0.063(3) 0.076(4) -0.008(3) 0.012(3) -0.001(3)
C63 0.092(4) 0.060(3) 0.075(4) -0.003(2) 0.017(3) 0.008(2)
C64 0.088(3) 0.053(3) 0.071(3) -0.005(2) 0.021(3) 0.000(2)
C65 0.102(4) 0.059(3) 0.129(6) -0.026(3) 0.030(4) -0.008(3)
C66 0.093(4) 0.067(4) 0.131(6) -0.021(3) 0.035(4) -0.005(3)
C67 0.095(4) 0.053(3) 0.072(3) 0.003(2) 0.021(3) -0.003(3)
C68 0.094(4) 0.056(3) 0.067(3) -0.003(2) 0.024(3) -0.004(2)
C69 0.123(5) 0.067(3) 0.082(4) -0.004(3) 0.042(3) -0.010(3)
C70 0.113(5) 0.083(4) 0.093(4) -0.006(3) 0.046(4) -0.002(3)
C71 0.113(5) 0.077(4) 0.092(4) -0.009(3) 0.044(3) 0.004(3)
C72 0.100(4) 0.058(3) 0.087(4) 0.001(3) 0.035(3) 0.009(3)
C73 0.091(3) 0.051(3) 0.060(3) 0.003(2) 0.013(2) -0.005(2)
C74 0.085(3) 0.065(3) 0.068(3) 0.007(2) 0.011(3) -0.011(2)
C75 0.091(3) 0.060(3) 0.068(3) 0.003(2) 0.001(3) -0.015(3)
C76 0.092(3) 0.056(3) 0.061(3) 0.004(2) 0.010(2) -0.008(2)
C77 0.095(3) 0.046(2) 0.042(2) 0.0044(19) 0.008(2) -0.008(2)
C78 0.080(3) 0.046(2) 0.049(2) 0.0036(19) 0.013(2) -0.001(2)
C79 0.089(3) 0.044(2) 0.049(2) -0.0018(19) 0.021(2) -0.013(2)
C80 0.096(3) 0.057(3) 0.062(3) 0.011(2) 0.016(3) -0.013(3)
C81 0.095(3) 0.061(3) 0.064(3) 0.010(2) 0.024(3) -0.013(3)
C82 0.100(3) 0.049(3) 0.068(3) -0.005(2) 0.032(3) -0.004(2)
C83 0.088(3) 0.051(3) 0.073(3) 0.003(2) 0.024(3) -0.004(2)
C84 0.096(3) 0.048(3) 0.063(3) 0.007(2) 0.027(3) -0.001(2)
C85 0.090(3) 0.055(3) 0.065(3) 0.000(2) 0.026(3) -0.013(2)
C86 0.091(3) 0.062(3) 0.108(5) -0.011(3) 0.036(3) -0.009(3)
C87 0.093(4) 0.053(3) 0.121(5) -0.014(3) 0.035(3) -0.014(3)
C88 0.084(3) 0.058(3) 0.063(3) -0.002(2) 0.022(2) -0.006(2)
C89 0.102(4) 0.051(3) 0.082(4) 0.000(3) 0.031(3) -0.004(3)
C90 0.102(3) 0.047(3) 0.077(3) -0.001(2) 0.028(3) -0.013(2)
C91 0.093(3) 0.082(4) 0.072(3) -0.011(3) 0.025(3) -0.004(3)
C92 0.092(3) 0.068(3) 0.074(3) -0.009(3) 0.020(3) -0.008(3)
C93 0.093(4) 0.074(4) 0.085(4) -0.010(3) 0.015(3) -0.005(3)
C94 0.090(4) 0.076(4) 0.088(4) -0.006(3) 0.008(3) -0.014(3)
C95 0.081(3) 0.066(3) 0.091(4) 0.000(3) 0.012(3) -0.004(3)
C96 0.080(3) 0.070(3) 0.077(3) 0.005(3) 0.015(3) 0.008(3)
C97 0.112(4) 0.070(3) 0.053(3) -0.007(2) 0.023(3) -0.021(3)
C98 0.131(5) 0.079(4) 0.060(3) -0.010(3) 0.030(3) -0.018(3)
C99 0.136(5) 0.084(4) 0.093(4) -0.012(3) 0.049(4) -0.002(4)
C100 0.146(6) 0.067(4) 0.087(4) 0.000(3) 0.041(4) 0.013(3)
C101 0.122(4) 0.054(3) 0.067(3) -0.001(2) 0.030(3) -0.004(3)
C102 0.135(5) 0.051(3) 0.060(3) 0.004(2) 0.023(3) 0.000(3)
C103 0.113(4) 0.047(3) 0.048(2) 0.011(2) 0.017(2) -0.001(2)
C104 0.115(4) 0.054(3) 0.056(3) 0.005(2) 0.018(3) -0.010(3)
C105 0.103(4) 0.061(3) 0.050(3) 0.006(2) 0.009(2) -0.013(3)
C106 0.110(4) 0.047(3) 0.047(2) 0.009(2) 0.013(2) -0.005(2)
C107 0.136(5) 0.048(3) 0.055(3) 0.009(2) 0.028(3) -0.015(3)
C108 0.158(5) 0.050(3) 0.051(3) 0.000(2) 0.025(3) -0.015(3)
C109 0.107(4) 0.047(3) 0.045(2) 0.008(2) 0.007(2) -0.012(2)
C110 0.104(4) 0.076(3) 0.048(3) 0.006(2) 0.006(2) -0.020(3)
C111 0.106(4) 0.081(4) 0.052(3) 0.007(3) 0.010(2) -0.018(3)
C112 0.101(3) 0.051(3) 0.044(2) 0.009(2) 0.012(2) -0.006(2)
C113 0.109(4) 0.101(4) 0.051(3) 0.021(3) -0.001(3) -0.034(3)
C114 0.102(4) 0.113(5) 0.056(3) 0.027(3) 0.004(3) -0.019(4)
C115 0.099(4) 0.046(2) 0.048(2) 0.008(2) 0.007(2) -0.009(2)
C116 0.097(4) 0.049(3) 0.054(3) 0.003(2) 0.013(2) -0.013(2)
C117 0.113(4) 0.055(3) 0.065(3) 0.004(2) 0.021(3) -0.007(3)
C118 0.120(4) 0.057(3) 0.067(3) -0.007(2) 0.024(3) 0.000(3)
C119 0.126(5) 0.061(3) 0.049(3) 0.002(2) 0.016(3) -0.005(3)
C120 0.123(4) 0.052(3) 0.043(2) 0.000(2) 0.015(3) -0.008(3)
C121 0.108(4) 0.059(3) 0.051(3) -0.003(2) 0.005(3) 0.001(3)
C122 0.126(4) 0.053(3) 0.055(3) 0.004(2) 0.004(3) 0.011(3)
C123 0.132(4) 0.046(3) 0.059(3) 0.007(2) 0.013(3) 0.006(3)
C124 0.123(4) 0.047(3) 0.062(3) 0.007(2) 0.020(3) 0.003(3)
C125 0.110(3) 0.039(2) 0.051(3) -0.0020(19) 0.020(2) 0.003(2)
C126 0.105(3) 0.044(2) 0.052(3) 0.000(2) 0.018(2) 0.000(2)
C127 0.086(3) 0.053(3) 0.055(3) 0.005(2) 0.014(2) 0.001(2)
C128 0.121(4) 0.088(4) 0.049(3) 0.004(3) 0.016(3) 0.019(3)
C129 0.117(5) 0.092(4) 0.059(3) 0.005(3) 0.020(3) 0.029(3)
C130 0.098(4) 0.059(3) 0.059(3) 0.004(2) 0.018(2) 0.005(2)
C131 0.103(4) 0.065(3) 0.058(3) 0.002(2) 0.015(3) 0.007(3)
C132 0.112(4) 0.048(3) 0.055(3) -0.001(2) 0.011(3) 0.012(3)
C133 0.093(3) 0.062(3) 0.058(3) 0.000(2) 0.008(2) 0.001(2)
C134 0.102(4) 0.081(4) 0.071(4) 0.020(3) 0.023(3) 0.006(3)
C135 0.094(4) 0.084(4) 0.068(3) 0.015(3) 0.024(3) 0.007(3)
C136 0.090(3) 0.057(3) 0.059(3) 0.003(2) 0.008(2) -0.001(2)
C137 0.100(4) 0.073(3) 0.061(3) 0.007(3) 0.023(3) 0.005(3)
C138 0.094(3) 0.061(3) 0.062(3) 0.004(2) 0.017(3) 0.003(3)
C139 0.091(3) 0.061(3) 0.066(3) 0.001(2) 0.015(3) -0.010(2)
C140 0.102(4) 0.055(3) 0.065(3) 0.004(2) 0.020(3) -0.005(2)
C141 0.119(4) 0.052(3) 0.082(4) 0.004(3) 0.029(3) -0.006(3)
C142 0.141(5) 0.058(3) 0.084(4) 0.010(3) 0.026(3) 0.002(3)
C143 0.135(5) 0.072(4) 0.084(4) 0.021(3) 0.012(3) 0.018(3)
C144 0.098(4) 0.066(3) 0.072(4) 0.009(3) 0.017(3) 0.012(3)
B1 0.085(3) 0.038(2) 0.037(2) -0.0015(19) 0.017(2) -0.009(2)
F1 0.135(3) 0.070(2) 0.091(2) 0.0036(17) 0.035(2) -0.0154(19)
F2 0.129(3) 0.077(2) 0.068(2) -0.0016(16) 0.0202(18) 0.0073(19)
F3 0.119(2) 0.0573(17) 0.086(2) -0.0084(15) 0.0256(18) -0.0064(16)
F4 0.125(3) 0.069(2) 0.076(2) -0.0085(16) 0.0176(19) -0.0040(18)
B2 0.076(3) 0.043(3) 0.051(3) 0.001(2) 0.012(2) -0.003(2)
F5 0.137(3) 0.0568(17) 0.088(2) 0.0093(16) 0.041(2) 0.0110(17)
F6 0.119(2) 0.0538(17) 0.090(2) -0.0014(15) 0.0370(19) -0.0137(16)
F7 0.103(2) 0.079(2) 0.0688(19) -0.0104(15) 0.0304(16) -0.0156(16)
F8 0.098(2) 0.125(3) 0.070(2) 0.0045(19) 0.0144(17) -0.010(2)
B3 0.108(5) 0.078(4) 0.066(4) 0.008(3) 0.018(3) -0.016(3)
F9 0.142(4) 0.105(4) 0.080(3) -0.009(2) 0.029(3) -0.032(3)
F11 0.128(3) 0.083(3) 0.081(3) 0.007(2) 0.013(2) 0.016(3)
F12 0.121(3) 0.096(3) 0.126(4) 0.028(3) 0.011(3) -0.002(3)
F10 0.165(5) 0.090(4) 0.090(3) -0.022(3) 0.052(3) -0.045(4)
S1A 0.136(2) 0.140(2) 0.0765(15) -0.0062(15) 0.0199(14) -0.0130(18)
F1A 0.236(7) 0.209(7) 0.131(6) 0.030(5) 0.050(5) -0.058(6)
F2A 0.200(6) 0.143(5) 0.112(5) -0.016(4) -0.021(4) 0.022(4)
F3A 0.307(9) 0.132(5) 0.134(6) -0.017(4) -0.033(6) 0.020(6)
O1A 0.164(6) 0.168(7) 0.101(5) 0.001(5) -0.001(4) -0.042(5)
O2A 0.146(5) 0.155(8) 0.109(5) 0.019(5) 0.048(4) -0.014(5)
O3A 0.159(6) 0.161(5) 0.083(4) -0.023(4) 0.022(4) 0.019(5)
C1A 0.181(5) 0.132(4) 0.089(4) -0.003(4) 0.020(3) -0.023(4)
S1F 0.184(5) 0.173(5) 0.120(5) 0.014(5) 0.031(4) -0.032(5)
F3F 0.158(10) 0.173(12) 0.112(7) 0.012(8) 0.014(8) -0.026(9)
F1F 0.205(8) 0.166(8) 0.138(8) 0.009(8) 0.004(8) 0.007(7)
F2F 0.189(11) 0.170(8) 0.135(9) -0.025(8) 0.013(10) -0.012(8)
O1F 0.215(9) 0.170(7) 0.129(9) 0.001(8) 0.005(9) -0.028(7)
O3F 0.150(8) 0.176(9) 0.108(8) -0.010(8) 0.012(8) -0.029(9)
O2F 0.207(12) 0.217(13) 0.129(9) 0.025(11) 0.048(10) -0.018(12)
C1F 0.161(5) 0.150(6) 0.095(5) -0.006(5) 0.010(5) -0.012(5)
S1B 0.103(2) 0.077(2) 0.160(3) 0.015(2) 0.027(2) -0.0029(17)
F1B 0.155(7) 0.130(6) 0.185(8) -0.005(6) 0.038(6) -0.037(5)
F2B 0.164(6) 0.159(8) 0.181(8) 0.026(7) 0.047(6) -0.026(6)
F3B 0.178(6) 0.146(6) 0.183(7) 0.007(6) -0.015(6) 0.000(5)
O1B 0.114(5) 0.070(4) 0.117(6) 0.027(4) 0.021(5) -0.007(4)
O2B 0.108(5) 0.096(6) 0.197(7) -0.010(6) 0.051(5) -0.006(4)
O3B 0.147(6) 0.076(5) 0.147(7) 0.049(5) 0.046(6) 0.007(5)
C1B 0.156(6) 0.132(5) 0.165(6) 0.007(5) 0.027(5) -0.016(5)
S1G 0.187(9) 0.185(9) 0.174(9) -0.027(8) 0.032(8) -0.004(8)
S1H 0.154(5) 0.124(5) 0.175(6) 0.018(5) 0.023(5) -0.008(5)
S1C 0.1023(11) 0.0687(9) 0.0656(8) -0.0008(7) 0.0189(7) 0.0009(7)
F1C 0.135(3) 0.071(2) 0.114(3) 0.016(2) 0.020(2) -0.012(2)
F2C 0.175(4) 0.086(3) 0.099(3) -0.021(2) 0.028(3) 0.029(2)
F3C 0.101(2) 0.078(2) 0.137(3) 0.019(2) 0.004(2) -0.0040(19)
O1C 0.174(4) 0.077(3) 0.067(3) -0.011(2) 0.025(3) 0.006(3)
O2C 0.097(3) 0.108(4) 0.119(4) -0.018(3) 0.017(3) -0.024(3)
O3C 0.114(3) 0.073(2) 0.074(2) 0.008(2) 0.023(2) 0.006(2)
C1C 0.113(4) 0.068(3) 0.072(3) -0.002(3) 0.015(3) -0.006(3)
S1D 0.1236(13) 0.0800(11) 0.0892(12) 0.0016(9) 0.0121(10) -0.0006(9)
F1D 0.186(5) 0.122(4) 0.164(5) -0.049(4) 0.030(4) 0.006(3)
F2D 0.141(4) 0.205(6) 0.127(4) 0.030(4) 0.022(3) -0.047(4)
F3D 0.140(4) 0.116(3) 0.142(4) 0.013(3) 0.001(3) 0.022(3)
O1D 0.133(4) 0.093(3) 0.093(3) 0.002(3) -0.006(3) -0.011(3)
O2D 0.146(5) 0.137(5) 0.149(5) 0.047(4) 0.018(4) -0.022(4)
O3D 0.203(6) 0.083(3) 0.107(4) -0.010(3) -0.037(4) 0.022(3)
C1D 0.127(5) 0.093(5) 0.108(5) 0.000(4) 0.009(4) -0.016(4)
S1E 0.122(5) 0.086(4) 0.117(5) -0.032(4) 0.048(4) -0.010(4)
S1I 0.170(6) 0.160(6) 0.165(6) 0.028(6) 0.055(6) 0.020(5)
S1J 0.183(6) 0.172(6) 0.183(6) 0.087(5) 0.092(5) 0.085(5)
N1S 0.131(4) 0.080(3) 0.080(3) -0.004(3) 0.018(3) -0.003(3)
C1S 0.121(5) 0.083(4) 0.075(4) -0.006(3) 0.013(3) -0.003(4)
C2S 0.165(8) 0.077(4) 0.136(7) -0.014(4) -0.007(6) 0.012(5)
N2S 0.137(5) 0.092(4) 0.129(6) -0.020(4) -0.020(4) 0.026(4)
C3S 0.127(5) 0.068(4) 0.084(4) -0.015(3) 0.004(4) 0.013(4)
C4S 0.148(6) 0.091(5) 0.164(9) 0.015(5) -0.033(6) 0.001(5)
N3S 0.168(6) 0.084(4) 0.099(5) 0.006(3) 0.051(4) 0.017(4)
C5S 0.114(5) 0.109(6) 0.094(5) -0.025(4) 0.017(4) -0.002(4)
C6S 0.152(8) 0.199(11) 0.140(9) -0.016(8) -0.032(7) 0.050(7)
S1K 0.152(4) 0.154(4) 0.133(4) -0.010(4) 0.070(4) 0.007(4)
S1L 0.171(6) 0.156(5) 0.154(5) 0.018(5) 0.051(5) 0.026(5)

loop_
_atom_type_symbol
_atom_type_description
_atom_type_scat_dispersion_real
_atom_type_scat_dispersion_imag
_atom_type_scat_source
C C 0.0032 0.0016 'International Tables Vol C Tables 4.2.6.8 and 6.1.1.4'
H H 0.0000 0.0000 'International Tables Vol C Tables 4.2.6.8 and 6.1.1.4'
N N 0.0061 0.0032 'International Tables Vol C Tables 4.2.6.8 and 6.1.1.4'
Ni Ni 0.3453 1.0605 'International Tables Vol C Tables 4.2.6.8 and 6.1.1.4'
B B 0.0013 0.0007 'International Tables Vol C Tables 4.2.6.8 and 6.1.1.4'
F F 0.0168 0.0099 'International Tables Vol C Tables 4.2.6.8 and 6.1.1.4'
S S 0.1203 0.1179 'International Tables Vol C Tables 4.2.6.8 and 6.1.1.4'
O O 0.0106 0.0058 'International Tables Vol C Tables 4.2.6.8 and 6.1.1.4'

loop_
_geom_angle_atom_site_label_1
_geom_angle_atom_site_label_2
_geom_angle_atom_site_label_3
_geom_angle
N9 Ni1 N6 171.80(18)
N9 Ni1 N5 95.06(17)
N6 Ni1 N5 78.23(17)
N9 Ni1 N1 96.85(16)
N6 Ni1 N1 88.65(16)
N5 Ni1 N1 96.39(16)
N9 Ni1 N10 78.62(17)
N6 Ni1 N10 96.68(16)
N5 Ni1 N10 91.34(17)
N1 Ni1 N10 171.39(17)
N9 Ni1 N2 87.26(16)
N6 Ni1 N2 99.91(16)
N5 Ni1 N2 173.68(16)
N1 Ni1 N2 77.48(16)
N10 Ni1 N2 94.89(16)
N13 Ni2 N18 92.78(16)
N13 Ni2 N17 93.89(16)
N18 Ni2 N17 78.48(17)
N13 Ni2 N4 93.01(15)
N18 Ni2 N4 173.26(15)
N17 Ni2 N4 97.68(16)
N13 Ni2 N3 170.14(17)
N18 Ni2 N3 96.28(17)
N17 Ni2 N3 91.74(17)
N4 Ni2 N3 78.20(16)
N13 Ni2 N14 78.43(15)
N18 Ni2 N14 97.79(15)
N17 Ni2 N14 171.37(17)
N4 Ni2 N14 86.76(15)
N3 Ni2 N14 96.43(16)
N21 Ni3 N7 94.88(16)
N21 Ni3 N8 95.70(18)
N7 Ni3 N8 78.46(19)
N21 Ni3 N22 78.43(17)
N7 Ni3 N22 97.33(18)
N8 Ni3 N22 172.55(16)
N21 Ni3 N20 93.39(15)
N7 Ni3 N20 171.57(16)
N8 Ni3 N20 99.11(18)
N22 Ni3 N20 85.92(16)
N21 Ni3 N19 171.18(17)
N7 Ni3 N19 93.47(16)
N8 Ni3 N19 88.74(17)
N22 Ni3 N19 97.69(16)
N20 Ni3 N19 78.36(16)
N23 Ni4 N24 79.40(17)
N23 Ni4 N16 175.74(17)
N24 Ni4 N16 98.72(18)
N23 Ni4 N11 96.58(17)
N24 Ni4 N11 167.79(17)
N16 Ni4 N11 86.02(18)
N23 Ni4 N12 90.27(18)
N24 Ni4 N12 90.15(17)
N16 Ni4 N12 93.56(18)
N11 Ni4 N12 78.29(17)
N23 Ni4 N15 97.11(18)
N24 Ni4 N15 95.12(17)
N16 Ni4 N15 79.20(18)
N11 Ni4 N15 96.83(17)
N12 Ni4 N15 171.61(18)
C5 N1 C1 117.8(4)
C5 N1 Ni1 114.7(3)
C1 N1 Ni1 127.2(4)
C6 N2 C7 117.3(4)
C6 N2 Ni1 112.9(3)
C7 N2 Ni1 128.7(3)
C19 N3 C16 118.6(4)
C19 N3 Ni2 113.6(3)
C16 N3 Ni2 127.6(4)
C20 N4 C24 118.1(4)
C20 N4 Ni2 113.1(3)
C24 N4 Ni2 128.3(4)
C25 N5 C29 118.1(5)
C25 N5 Ni1 128.3(4)
C29 N5 Ni1 113.5(3)
C30 N6 C31 121.0(4)
C30 N6 Ni1 114.4(4)
C31 N6 Ni1 124.0(3)
C43 N7 C40 119.3(5)
C43 N7 Ni3 114.3(4)
C40 N7 Ni3 126.1(4)
C48 N8 C44 118.6(6)
C48 N8 Ni3 128.3(5)
C44 N8 Ni3 113.1(4)
C49 N9 C53 119.7(5)
C49 N9 Ni1 127.5(4)
C53 N9 Ni1 112.8(3)
C54 N10 C55 119.4(4)
C54 N10 Ni1 113.1(4)
C55 N10 Ni1 127.4(3)
C67 N11 C64 118.3(4)
C67 N11 Ni4 112.6(4)
C64 N11 Ni4 127.9(3)
C72 N12 C68 118.3(5)
C72 N12 Ni4 128.5(4)
C68 N12 Ni4 113.1(3)
C73 N13 C77 118.1(4)
C73 N13 Ni2 127.4(3)
C77 N13 Ni2 114.4(3)
C78 N14 C79 117.9(4)
C78 N14 Ni2 112.8(3)
C79 N14 Ni2 128.2(3)
C91 N15 C88 117.4(5)
C91 N15 Ni4 113.4(4)
C88 N15 Ni4 129.2(3)
C96 N16 C92 117.7(5)
C96 N16 Ni4 129.3(4)
C92 N16 Ni4 112.3(4)
C97 N17 C101 117.1(5)
C97 N17 Ni2 129.0(4)
C101 N17 Ni2 113.9(3)
C102 N18 C103 119.2(5)
C102 N18 Ni2 115.2(4)
C103 N18 Ni2 125.6(3)
C115 N19 C112 116.9(4)
C115 N19 Ni3 113.5(3)
C112 N19 Ni3 129.3(3)
C120 N20 C116 117.9(5)
C120 N20 Ni3 128.6(3)
C116 N20 Ni3 112.8(3)
C121 N21 C125 118.5(4)
C121 N21 Ni3 128.3(4)
C125 N21 Ni3 113.2(3)
C126 N22 C127 118.8(5)
C126 N22 Ni3 114.7(4)
C127 N22 Ni3 125.5(3)
C139 N23 C136 118.2(5)
C139 N23 Ni4 114.1(4)
C136 N23 Ni4 127.7(3)
C144 N24 C140 117.8(5)
C144 N24 Ni4 128.6(4)
C140 N24 Ni4 113.0(3)
N1 C1 C2 123.0(5)
N1 C1 H1 118.5
C2 C1 H1 118.5
C3 C2 C1 118.0(5)
C3 C2 H2 121.0
C1 C2 H2 121.0
C2 C3 C4 120.6(5)
C2 C3 H3 119.7
C4 C3 H3 119.7
C3 C4 C5 118.2(5)
C3 C4 H4 120.9
C5 C4 H4 120.9
N1 C5 C4 122.3(4)
N1 C5 C6 114.8(4)
C4 C5 C6 122.8(5)
N2 C6 C5 119.2(5)
N2 C6 H6 120.4
C5 C6 H6 120.4
C12 C7 C8 120.3(5)
C12 C7 N2 121.3(4)
C8 C7 N2 118.4(4)
C9 C8 C7 118.8(5)
C9 C8 H8 120.6
C7 C8 H8 120.6
C8 C9 C10 122.5(5)
C8 C9 H9 118.8
C10 C9 H9 118.8
C11 C10 C9 115.8(5)
C11 C10 C13 123.4(5)
C9 C10 C13 120.8(4)
C10 C11 C12 122.1(5)
C10 C11 H11 118.9
C12 C11 H11 118.9
C7 C12 C11 120.3(5)
C7 C12 H12 119.8
C11 C12 H12 119.8
C14 C13 C18 118.2(5)
C14 C13 C10 121.6(5)
C18 C13 C10 120.2(5)
C13 C14 C15 122.8(5)
C13 C14 H14 118.6
C15 C14 H14 118.6
C14 C15 C16 118.0(5)
C14 C15 H15 121.0
C16 C15 H15 121.0
C17 C16 C15 121.3(5)
C17 C16 N3 120.2(5)
C15 C16 N3 118.4(5)
C16 C17 C18 119.8(5)
C16 C17 H17 120.1
C18 C17 H17 120.1
C13 C18 C17 119.8(5)
C13 C18 H18 120.1
C17 C18 H18 120.1
N3 C19 C20 118.7(5)
N3 C19 H19 120.7
C20 C19 H19 120.7
N4 C20 C21 123.1(5)
N4 C20 C19 115.8(5)
C21 C20 C19 121.2(5)
C20 C21 C22 117.5(5)
C20 C21 H21 121.3
C22 C21 H21 121.3
C23 C22 C21 118.7(5)
C23 C22 H22 120.7
C21 C22 H22 120.7
C22 C23 C24 120.1(5)
C22 C23 H23 119.9
C24 C23 H23 119.9
N4 C24 C23 122.5(5)
N4 C24 H24 118.8
C23 C24 H24 118.8
N5 C25 C26 122.5(6)
N5 C25 H25 118.8
C26 C25 H25 118.8
C27 C26 C25 119.2(6)
C27 C26 H26 120.4
C25 C26 H26 120.4
C26 C27 C28 119.2(6)
C26 C27 H27 120.4
C28 C27 H27 120.4
C29 C28 C27 117.8(6)
C29 C28 H28 121.1
C27 C28 H28 121.1
N5 C29 C28 123.2(5)
N5 C29 C30 115.1(5)
C28 C29 C30 121.7(5)
N6 C30 C29 118.2(5)
N6 C30 H30 120.9
C29 C30 H30 120.9
C32 C31 C36 120.3(5)
C32 C31 N6 119.9(5)
C36 C31 N6 119.6(5)
C31 C32 C33 119.7(5)
C31 C32 H32 120.1
C33 C32 H32 120.1
C32 C33 C34 122.3(5)
C32 C33 H33 118.8
C34 C33 H33 118.8
C33 C34 C35 117.9(5)
C33 C34 C37 119.9(5)
C35 C34 C37 122.3(5)
C34 C35 C36 120.5(5)
C34 C35 H35 119.7
C36 C35 H35 119.7
C35 C36 C31 119.1(5)
C35 C36 H36 120.5
C31 C36 H36 120.5
C38 C37 C42 118.3(5)
C38 C37 C34 120.3(5)
C42 C37 C34 121.4(5)
C39 C38 C37 120.3(5)
C39 C38 H38 119.8
C37 C38 H38 119.8
C38 C39 C40 119.7(5)
C38 C39 H39 120.1
C40 C39 H39 120.1
C41 C40 C39 120.2(5)
C41 C40 N7 120.9(5)
C39 C40 N7 118.7(4)
C42 C41 C40 120.1(6)
C42 C41 H41 120.0
C40 C41 H41 120.0
C41 C42 C37 121.4(5)
C41 C42 H42 119.3
C37 C42 H42 119.3
N7 C43 C44 118.7(5)
N7 C43 H43 120.6
C44 C43 H43 120.6
N8 C44 C45 121.8(6)
N8 C44 C43 115.2(6)
C45 C44 C43 123.0(6)
C44 C45 C46 120.0(8)
C44 C45 H45 120.0
C46 C45 H45 120.0
C47 C46 C45 117.8(8)
C47 C46 H46 121.1
C45 C46 H46 121.1
C46 C47 C48 119.7(7)
C46 C47 H47 120.1
C48 C47 H47 120.1
N8 C48 C47 122.1(7)
N8 C48 H48 119.0
C47 C48 H48 119.0
N9 C49 C50 119.2(6)
N9 C49 H49 120.4
C50 C49 H49 120.4
C51 C50 C49 120.6(6)
C51 C50 H50 119.7
C49 C50 H50 119.7
C52 C51 C50 119.6(5)
C52 C51 H51 120.2
C50 C51 H51 120.2
C51 C52 C53 118.7(6)
C51 C52 H52 120.6
C53 C52 H52 120.6
N9 C53 C52 122.2(5)
N9 C53 C54 116.1(4)
C52 C53 C54 121.7(5)
N10 C54 C53 119.2(5)
N10 C54 H54 120.4
C53 C54 H54 120.4
C56 C55 C60 119.7(5)
C56 C55 N10 119.8(5)
C60 C55 N10 120.2(5)
C55 C56 C57 120.8(5)
C55 C56 H56 119.6
C57 C56 H56 119.6
C58 C57 C56 120.2(5)
C58 C57 H57 119.9
C56 C57 H57 119.9
C57 C58 C59 119.3(5)
C57 C58 C61 121.8(5)
C59 C58 C61 118.9(5)
C60 C59 C58 120.3(5)
C60 C59 H59 119.9
C58 C59 H59 119.9
C59 C60 C55 119.6(6)
C59 C60 H60 120.2
C55 C60 H60 120.2
C62 C61 C66 118.2(5)
C62 C61 C58 120.6(5)
C66 C61 C58 121.2(5)
C61 C62 C63 121.2(5)
C61 C62 H62 119.4
C63 C62 H62 119.4
C64 C63 C62 120.7(6)
C64 C63 H63 119.7
C62 C63 H63 119.7
C63 C64 C65 119.1(5)
C63 C64 N11 123.2(5)
C65 C64 N11 117.6(5)
C66 C65 C64 119.3(6)
C66 C65 H65 120.3
C64 C65 H65 120.3
C65 C66 C61 121.2(6)
C65 C66 H66 119.4
C61 C66 H66 119.4
N11 C67 C68 119.6(5)
N11 C67 H67 120.2
C68 C67 H67 120.2
N12 C68 C69 122.9(5)
N12 C68 C67 115.6(5)
C69 C68 C67 121.5(5)
C68 C69 C70 118.2(6)
C68 C69 H69 120.9
C70 C69 H69 120.9
C71 C70 C69 119.3(6)
C71 C70 H70 120.4
C69 C70 H70 120.4
C70 C71 C72 118.4(6)
C70 C71 H71 120.8
C72 C71 H71 120.8
N12 C72 C71 122.8(6)
N12 C72 H72 118.6
C71 C72 H72 118.6
N13 C73 C74 121.9(5)
N13 C73 H73 119.1
C74 C73 H73 119.1
C75 C74 C73 118.4(5)
C75 C74 H74 120.8
C73 C74 H74 120.8
C74 C75 C76 120.4(5)
C74 C75 H75 119.8
C76 C75 H75 119.8
C77 C76 C75 117.5(5)
C77 C76 H76 121.2
C75 C76 H76 121.2
N13 C77 C76 123.7(5)
N13 C77 C78 113.9(4)
C76 C77 C78 122.4(5)
N14 C78 C77 119.8(4)
N14 C78 H78 120.1
C77 C78 H78 120.1
C84 C79 C80 119.9(5)
C84 C79 N14 120.4(4)
C80 C79 N14 119.6(5)
C81 C80 C79 119.0(5)
C81 C80 H80 120.5
C79 C80 H80 120.5
C80 C81 C82 121.7(5)
C80 C81 H81 119.2
C82 C81 H81 119.2
C83 C82 C81 118.2(5)
C83 C82 C85 120.0(5)
C81 C82 C85 121.7(5)
C82 C83 C84 120.8(5)
C82 C83 H83 119.6
C84 C83 H83 119.6
C79 C84 C83 120.4(5)
C79 C84 H84 119.8
C83 C84 H84 119.8
C90 C85 C86 117.8(5)
C90 C85 C82 121.9(5)
C86 C85 C82 120.2(5)
C85 C86 C87 121.1(6)
C85 C86 H86 119.5
C87 C86 H86 119.5
C88 C87 C86 120.1(5)
C88 C87 H87 119.9
C86 C87 H87 119.9
C87 C88 C89 118.9(5)
C87 C88 N15 120.0(5)
C89 C88 N15 121.1(5)
C88 C89 C90 119.2(5)
C88 C89 H89 120.4
C90 C89 H89 120.4
C85 C90 C89 122.7(5)
C85 C90 H90 118.7
C89 C90 H90 118.7
N15 C91 C92 119.8(5)
N15 C91 H91 120.1
C92 C91 H91 120.1
N16 C92 C93 123.8(5)
N16 C92 C91 114.4(5)
C93 C92 C91 121.8(5)
C92 C93 C94 116.5(6)
C92 C93 H93 121.7
C94 C93 H93 121.7
C95 C94 C93 119.8(6)
C95 C94 H94 120.1
C93 C94 H94 120.1
C94 C95 C96 118.9(6)
C94 C95 H95 120.6
C96 C95 H95 120.6
N16 C96 C95 123.3(6)
N16 C96 H96 118.4
C95 C96 H96 118.4
N17 C97 C98 122.9(6)
N17 C97 H97 118.5
C98 C97 H97 118.5
C97 C98 C99 120.2(6)
C97 C98 H98 119.9
C99 C98 H98 119.9
C98 C99 C100 117.2(6)
C98 C99 H99 121.4
C100 C99 H99 121.4
C101 C100 C99 118.7(7)
C101 C100 H100 120.7
C99 C100 H100 120.7
N17 C101 C100 123.9(6)
N17 C101 C102 113.5(5)
C100 C101 C102 122.6(6)
N18 C102 C101 118.9(5)
N18 C102 H102 120.6
C101 C102 H102 120.6
C104 C103 C108 120.4(5)
C104 C103 N18 119.6(4)
C108 C103 N18 119.9(5)
C103 C104 C105 120.1(5)
C103 C104 H104 119.9
C105 C104 H104 119.9
C104 C105 C106 121.5(5)
C104 C105 H105 119.3
C106 C105 H105 119.3
C105 C106 C107 118.0(5)
C105 C106 C109 121.8(5)
C107 C106 C109 120.2(4)
C106 C107 C108 121.0(5)
C106 C107 H107 119.5
C108 C107 H107 119.5
C103 C108 C107 118.9(5)
C103 C108 H108 120.5
C107 C108 H108 120.5
C110 C109 C114 116.8(5)
C110 C109 C106 121.1(5)
C114 C109 C106 122.0(5)
C111 C110 C109 121.8(5)
C111 C110 H110 119.1
C109 C110 H110 119.1
C110 C111 C112 119.9(6)
C110 C111 H111 120.0
C112 C111 H111 120.0
C113 C112 C111 119.7(5)
C113 C112 N19 119.3(5)
C111 C112 N19 121.0(5)
C112 C113 C114 120.3(5)
C112 C113 H113 119.9
C114 C113 H113 119.9
C113 C114 C109 121.3(6)
C113 C114 H114 119.3
C109 C114 H114 119.3
N19 C115 C116 119.3(4)
N19 C115 H115 120.3
C116 C115 H115 120.3
N20 C116 C117 123.8(5)
N20 C116 C115 115.2(5)
C117 C116 C115 121.1(5)
C116 C117 C118 116.9(5)
C116 C117 H117 121.5
C118 C117 H117 121.5
C119 C118 C117 119.4(5)
C119 C118 H118 120.3
C117 C118 H118 120.3
C118 C119 C120 119.7(5)
C118 C119 H119 120.2
C120 C119 H119 120.2
N20 C120 C119 122.3(5)
N20 C120 H120 118.8
C119 C120 H120 118.8
N21 C121 C122 122.3(6)
N21 C121 H121 118.8
C122 C121 H121 118.8
C123 C122 C121 119.0(6)
C123 C122 H122 120.5
C121 C122 H122 120.5
C122 C123 C124 120.0(5)
C122 C123 H123 120.0
C124 C123 H123 120.0
C123 C124 C125 118.1(6)
C123 C124 H124 121.0
C125 C124 H124 121.0
N21 C125 C124 122.1(5)
N21 C125 C126 115.8(4)
C124 C125 C126 122.1(5)
N22 C126 C125 117.3(5)
N22 C126 H126 121.3
C125 C126 H126 121.3
C128 C127 C132 118.9(5)
C128 C127 N22 120.9(5)
C132 C127 N22 120.0(5)
C127 C128 C129 121.4(5)
C127 C128 H128 119.3
C129 C128 H128 119.3
C130 C129 C128 119.8(6)
C130 C129 H129 120.1
C128 C129 H129 120.1
C131 C130 C129 118.6(5)
C131 C130 C133 122.0(5)
C129 C130 C133 119.4(5)
C130 C131 C132 120.4(5)
C130 C131 H131 119.8
C132 C131 H131 119.8
C127 C132 C131 120.5(5)
C127 C132 H132 119.8
C131 C132 H132 119.8
C134 C133 C138 119.8(5)
C134 C133 C130 120.2(5)
C138 C133 C130 120.0(5)
C133 C134 C135 119.9(5)
C133 C134 H134 120.1
C135 C134 H134 120.1
C136 C135 C134 119.8(6)
C136 C135 H135 120.1
C134 C135 H135 120.1
C137 C136 C135 120.2(5)
C137 C136 N23 122.0(5)
C135 C136 N23 117.7(5)
C136 C137 C138 120.5(5)
C136 C137 H137 119.7
C138 C137 H137 119.7
C133 C138 C137 119.6(5)
C133 C138 H138 120.2
C137 C138 H138 120.2
N23 C139 C140 117.8(5)
N23 C139 H139 121.1
C140 C139 H139 121.1
N24 C140 C141 123.1(6)
N24 C140 C139 115.4(5)
C141 C140 C139 121.4(6)
C142 C141 C140 119.3(6)
C142 C141 H141 120.3
C140 C141 H141 120.3
C141 C142 C143 118.5(6)
C141 C142 H142 120.8
C143 C142 H142 120.8
C142 C143 C144 119.1(6)
C142 C143 H143 120.4
C144 C143 H143 120.4
N24 C144 C143 122.1(6)
N24 C144 H144 119.0
C143 C144 H144 119.0
F4 B1 F2 112.9(4)
F4 B1 F1 110.7(4)
F2 B1 F1 108.9(4)
F4 B1 F3 110.5(4)
F2 B1 F3 108.6(4)
F1 B1 F3 104.8(4)
F7 B2 F6 111.6(4)
F7 B2 F5 110.5(4)
F6 B2 F5 109.3(4)
F7 B2 F8 111.9(4)
F6 B2 F8 107.0(4)
F5 B2 F8 106.2(4)
F11' B3 F12' 116.2(11)
F10 B3 F9 114.0(6)
F10 B3 F11 110.7(6)
F9 B3 F11 109.6(5)
F11' B3 F10' 110.4(11)
F12' B3 F10' 108.5(11)
F11' B3 F9' 109.3(11)
F12' B3 F9' 107.0(10)
F10' B3 F9' 104.8(11)
F10 B3 F12 110.8(6)
F9 B3 F12 107.4(5)
F11 B3 F12 103.9(5)
O2A S1A O3A 119.9(7)
O2A S1A O1A 104.7(7)
O3A S1A O1A 125.9(7)
O2A S1A C1A 100.6(7)
O3A S1A C1A 102.7(6)
O1A S1A C1A 97.2(7)
F1A C1A F3A 109.5(13)
F1A C1A F2A 103.5(11)
F3A C1A F2A 102.8(13)
F1A C1A S1A 111.6(12)
F3A C1A S1A 115.9(9)
F2A C1A S1A 112.5(10)
O2F S1F O1F 106.4(18)
O2F S1F O3F 104.9(18)
O1F S1F O3F 137.4(19)
O2F S1F C1F 111.2(16)
O1F S1F C1F 96.7(14)
O3F S1F C1F 98.0(13)
F2F C1F F1F 146(3)
F2F C1F F3F 104(2)
F1F C1F F3F 101(2)
F2F C1F S1F 97.3(16)
F1F C1F S1F 99.4(16)
F3F C1F S1F 103.1(18)
O2B S1B O1B 118.0(7)
O2B S1B O3B 119.2(7)
O1B S1B O3B 117.8(7)
O2B S1B C1B 98.7(8)
O1B S1B C1B 97.7(7)
O3B S1B C1B 96.0(8)
F3B C1B F1B 115.1(16)
F3B C1B F2B 120.1(16)
F1B C1B F2B 111.0(14)
F3B C1B S1B 100.1(12)
F1B C1B S1B 100.9(12)
F2B C1B S1B 106.5(12)
O1G S1G O3G 121(2)
O1G S1G O2G 111(2)
O3G S1G O2G 106(2)
O1G S1G C1G 111.6(19)
O3G S1G C1G 107.0(18)
O2G S1G C1G 96.1(17)
F2G C1G F3G 114(3)
F2G C1G F1G 111(3)
F3G C1G F1G 105(2)
F2G C1G S1G 102.5(19)
F3G C1G S1G 112(2)
F1G C1G S1G 112(2)
O3H S1H O1H 124(2)
O3H S1H O2H 122(2)
O1H S1H O2H 113.3(19)
O3H S1H C1H 93.4(16)
O1H S1H C1H 93.1(16)
O2H S1H C1H 92.8(15)
F1H C1H F2H 120(2)
F1H C1H F3H 96(2)
F2H C1H F3H 123(3)
F1H C1H S1H 120(2)
F2H C1H S1H 98.9(17)
F3H C1H S1H 99.2(17)
O2C S1C O3C 114.5(3)
O2C S1C O1C 114.8(3)
O3C S1C O1C 116.1(3)
O2C S1C C1C 103.7(3)
O3C S1C C1C 103.3(3)
O1C S1C C1C 101.9(3)
F3C C1C F2C 108.1(6)
F3C C1C F1C 107.5(5)
F2C C1C F1C 107.7(5)
F3C C1C S1C 111.1(4)
F2C C1C S1C 111.2(5)
F1C C1C S1C 111.0(5)
O2D S1D O3D 116.5(4)
O2D S1D O1D 114.6(4)
O3D S1D O1D 114.3(3)
O2D S1D C1D 102.2(4)
O3D S1D C1D 99.9(4)
O1D S1D C1D 106.7(4)
F3D C1D F1D 108.8(7)
F3D C1D F2D 107.2(7)
F1D C1D F2D 107.4(8)
F3D C1D S1D 113.1(6)
F1D C1D S1D 110.0(6)
F2D C1D S1D 110.2(6)
O1E S1E O2E 108.8(13)
O1E S1E O3E 121.7(12)
O2E S1E O3E 110.0(12)
O1E S1E C1E 104.6(11)
O2E S1E C1E 106.5(11)
O3E S1E C1E 103.9(11)
F1E C1E F3E 107(2)
F1E C1E F2E 110(2)
F3E C1E F2E 113.5(19)
F1E C1E S1E 112.4(19)
F3E C1E S1E 109.0(15)
F2E C1E S1E 104.4(14)
O1I S1I O2I 115(3)
O1I S1I O3I 124(3)
O2I S1I O3I 112(2)
O1I S1I C1I 101.6(19)
O2I S1I C1I 98(2)
O3I S1I C1I 99.7(19)
F3I C1I F2I 110(3)
F3I C1I F1I 110(3)
F2I C1I F1I 107(3)
F3I C1I S1I 110(2)
F2I C1I S1I 109(2)
F1I C1I S1I 111(2)
O2J S1J O3J 112(3)
O2J S1J O1J 116(3)
O3J S1J O1J 123(3)
O2J S1J C1J 104(2)
O3J S1J C1J 103(2)
O1J S1J C1J 95.0(19)
F1J C1J F3J 108(3)
F1J C1J F2J 106(3)
F3J C1J F2J 100(3)
F1J C1J S1J 117(2)
F3J C1J S1J 118(2)
F2J C1J S1J 105(2)
N1S C1S C2S 179.0(9)
C1S C2S H2S1 109.5
C1S C2S H2S2 109.5
H2S1 C2S H2S2 109.5
C1S C2S H2S3 109.5
H2S1 C2S H2S3 109.5
H2S2 C2S H2S3 109.5
N2S C3S C4S 174.8(10)
C3S C4S H4S1 109.5
C3S C4S H4S2 109.5
H4S1 C4S H4S2 109.5
C3S C4S H4S3 109.5
H4S1 C4S H4S3 109.5
H4S2 C4S H4S3 109.5
N3S C5S C6S 173.3(10)
C5S C6S H6S1 109.5
C5S C6S H6S2 109.5
H6S1 C6S H6S2 109.5
C5S C6S H6S3 109.5
H6S1 C6S H6S3 109.5
H6S2 C6S H6S3 109.5
N4S C7S C8S 170(3)
C7S C8S H8S1 109.5
C7S C8S H8S2 109.5
H8S1 C8S H8S2 109.5
C7S C8S H8S3 109.5
H8S1 C8S H8S3 109.5
H8S2 C8S H8S3 109.5
N4X C7X C8X 174(2)
C7X C8X H8X1 109.5
C7X C8X H8X2 109.5
H8X1 C8X H8X2 109.5
C7X C8X H8X3 109.5
H8X1 C8X H8X3 109.5
H8X2 C8X H8X3 109.5
N4Z C7Z C8Z 179(4)
C7Z C8Z H8Z1 110.2
C7Z C8Z H8Z2 110.6
H8Z1 C8Z H8Z2 109.5
C7Z C8Z H8Z3 107.7
H8Z1 C8Z H8Z3 109.5
H8Z2 C8Z H8Z3 109.5
N5S C9S C10S 154(3)
C9S C10S H10A 109.5
C9S C10S H10B 109.5
H10A C10S H10B 109.5
C9S C10S H10C 109.5
H10A C10S H10C 109.5
H10B C10S H10C 109.5
N5X C9X C10X 152(5)
C9X C10X H10D 109.5
C9X C10X H10E 109.5
H10D C10X H10E 109.5
C9X C10X H10F 109.5
H10D C10X H10F 109.5
H10E C10X H10F 109.5
N5Z C9Z C10Z 158(4)
C9Z C10Z H10G 109.5
C9Z C10Z H10H 109.5
H10G C10Z H10H 109.5
C9Z C10Z H10I 109.5
H10G C10Z H10I 109.5
H10H C10Z H10I 109.5
O2K S1K O1K 115.5
O2K S1K O3K 115.5
O1K S1K O3K 115.5
O2K S1K C1K 102.4
O1K S1K C1K 102.4
O3K S1K C1K 102.4
F1K C1K F2K 107.0
F1K C1K F3K 107.0
F2K C1K F3K 107.0
F1K C1K S1K 111.9
F2K C1K S1K 111.9
F3K C1K S1K 111.9
O3L S1L O1L 115.5
O3L S1L O2L 115.5
O1L S1L O2L 115.5
O3L S1L C1L 102.4
O1L S1L C1L 102.4
O2L S1L C1L 102.4
F2L C1L F3L 107.0
F2L C1L F1L 107.0
F3L C1L F1L 107.0
F2L C1L S1L 111.9
F3L C1L S1L 111.9
F1L C1L S1L 111.9
C54S O1S C52S 146(3)
O1S C52S C53S 103(2)
O1S C52S H52A 111.2
C53S C52S H52A 111.2
O1S C52S H52B 111.2
C53S C52S H52B 111.2
H52A C52S H52B 109.1
C55S C54S O1S 118(3)
C55S C54S H54A 107.9
O1S C54S H54A 107.9
C55S C54S H54B 107.9
O1S C54S H54B 107.9
H54A C54S H54B 107.2
C52S C53S H53A 109.5
C52S C53S H53B 109.5
H53A C53S H53B 109.5
C52S C53S H53C 109.5
H53A C53S H53C 109.5
H53B C53S H53C 109.5
C54S C55S H55A 109.5
C54S C55S H55B 109.5
H55A C55S H55B 109.5
C54S C55S H55C 109.5
H55A C55S H55C 109.5
H55B C55S H55C 109.5
N6S C11S C12S 175(4)
C11S C12S H12A 109.5
C11S C12S H12B 109.5
H12A C12S H12B 109.5
C11S C12S H12C 109.5
H12A C12S H12C 109.5
H12B C12S H12C 109.5

loop_
_geom_bond_atom_site_label_1
_geom_bond_atom_site_label_2
_geom_bond_distance
Ni1 N9 2.085(4)
Ni1 N6 2.087(4)
Ni1 N5 2.093(4)
Ni1 N1 2.096(4)
Ni1 N10 2.111(4)
Ni1 N2 2.133(4)
Ni2 N13 2.084(4)
Ni2 N18 2.087(4)
Ni2 N17 2.092(5)
Ni2 N4 2.103(4)
Ni2 N3 2.112(4)
Ni2 N14 2.126(4)
Ni3 N21 2.086(4)
Ni3 N7 2.089(4)
Ni3 N8 2.094(5)
Ni3 N22 2.108(5)
Ni3 N20 2.113(4)
Ni3 N19 2.118(4)
Ni4 N23 2.075(5)
Ni4 N24 2.090(4)
Ni4 N16 2.091(5)
Ni4 N11 2.116(4)
Ni4 N12 2.120(5)
Ni4 N15 2.121(5)
N1 C5 1.333(6)
N1 C1 1.354(6)
N2 C6 1.277(7)
N2 C7 1.438(6)
N3 C19 1.276(7)
N3 C16 1.452(6)
N4 C20 1.338(7)
N4 C24 1.340(6)
N5 C25 1.330(7)
N5 C29 1.336(7)
N6 C30 1.268(7)
N6 C31 1.447(7)
N7 C43 1.262(7)
N7 C40 1.443(7)
N8 C48 1.320(7)
N8 C44 1.340(8)
N9 C49 1.343(7)
N9 C53 1.355(7)
N10 C54 1.278(7)
N10 C55 1.457(7)
N11 C67 1.283(7)
N11 C64 1.427(7)
N12 C72 1.325(7)
N12 C68 1.331(7)
N13 C73 1.329(7)
N13 C77 1.358(6)
N14 C78 1.274(6)
N14 C79 1.435(6)
N15 C91 1.238(7)
N15 C88 1.438(7)
N16 C96 1.309(7)
N16 C92 1.366(7)
N17 C97 1.333(7)
N17 C101 1.350(8)
N18 C102 1.244(7)
N18 C103 1.453(6)
N19 C115 1.264(7)
N19 C112 1.444(6)
N20 C120 1.336(6)
N20 C116 1.341(6)
N21 C121 1.336(7)
N21 C125 1.352(7)
N22 C126 1.265(6)
N22 C127 1.433(7)
N23 C139 1.302(7)
N23 C136 1.420(7)
N24 C144 1.306(7)
N24 C140 1.348(7)
C1 C2 1.384(8)
C1 H1 0.9500
C2 C3 1.358(8)
C2 H2 0.9500
C3 C4 1.381(7)
C3 H3 0.9500
C4 C5 1.392(7)
C4 H4 0.9500
C5 C6 1.457(7)
C6 H6 0.9500
C7 C12 1.354(7)
C7 C8 1.392(7)
C8 C9 1.370(8)
C8 H8 0.9500
C9 C10 1.423(8)
C9 H9 0.9500
C10 C11 1.376(7)
C10 C13 1.478(7)
C11 C12 1.390(7)
C11 H11 0.9500
C12 H12 0.9500
C13 C14 1.381(8)
C13 C18 1.399(8)
C14 C15 1.382(7)
C14 H14 0.9500
C15 C16 1.397(8)
C15 H15 0.9500
C16 C17 1.364(8)
C17 C18 1.415(7)
C17 H17 0.9500
C18 H18 0.9500
C19 C20 1.464(7)
C19 H19 0.9500
C20 C21 1.402(8)
C21 C22 1.410(8)
C21 H21 0.9500
C22 C23 1.365(8)
C22 H22 0.9500
C23 C24 1.382(8)
C23 H23 0.9500
C24 H24 0.9500
C25 C26 1.387(9)
C25 H25 0.9500
C26 C27 1.353(10)
C26 H26 0.9500
C27 C28 1.405(10)
C27 H27 0.9500
C28 C29 1.373(8)
C28 H28 0.9500
C29 C30 1.466(8)
C30 H30 0.9500
C31 C32 1.358(8)
C31 C36 1.399(8)
C32 C33 1.370(8)
C32 H32 0.9500
C33 C34 1.379(7)
C33 H33 0.9500
C34 C35 1.391(8)
C34 C37 1.478(8)
C35 C36 1.395(8)
C35 H35 0.9500
C36 H36 0.9500
C37 C38 1.403(7)
C37 C42 1.406(8)
C38 C39 1.391(7)
C38 H38 0.9500
C39 C40 1.391(7)
C39 H39 0.9500
C40 C41 1.390(8)
C41 C42 1.360(8)
C41 H41 0.9500
C42 H42 0.9500
C43 C44 1.466(9)
C43 H43 0.9500
C44 C45 1.368(10)
C45 C46 1.390(11)
C45 H45 0.9500
C46 C47 1.350(11)
C46 H46 0.9500
C47 C48 1.401(10)
C47 H47 0.9500
C48 H48 0.9500
C49 C50 1.423(8)
C49 H49 0.9500
C50 C51 1.364(9)
C50 H50 0.9500
C51 C52 1.363(8)
C51 H51 0.9500
C52 C53 1.393(7)
C52 H52 0.9500
C53 C54 1.437(8)
C54 H54 0.9500
C55 C56 1.369(8)
C55 C60 1.403(8)
C56 C57 1.396(7)
C56 H56 0.9500
C57 C58 1.373(8)
C57 H57 0.9500
C58 C59 1.410(9)
C58 C61 1.516(8)
C59 C60 1.385(8)
C59 H59 0.9500
C60 H60 0.9500
C61 C62 1.358(8)
C61 C66 1.391(9)
C62 C63 1.386(8)
C62 H62 0.9500
C63 C64 1.350(8)
C63 H63 0.9500
C64 C65 1.405(9)
C65 C66 1.370(9)
C65 H65 0.9500
C66 H66 0.9500
C67 C68 1.460(8)
C67 H67 0.9500
C68 C69 1.383(8)
C69 C70 1.389(9)
C69 H69 0.9500
C70 C71 1.367(9)
C70 H70 0.9500
C71 C72 1.394(8)
C71 H71 0.9500
C72 H72 0.9500
C73 C74 1.414(7)
C73 H73 0.9500
C74 C75 1.366(8)
C74 H74 0.9500
C75 C76 1.391(8)
C75 H75 0.9500
C76 C77 1.368(7)
C76 H76 0.9500
C77 C78 1.476(7)
C78 H78 0.9500
C79 C84 1.372(7)
C79 C80 1.399(7)
C80 C81 1.391(8)
C80 H80 0.9500
C81 C82 1.394(8)
C81 H81 0.9500
C82 C83 1.381(7)
C82 C85 1.498(8)
C83 C84 1.400(8)
C83 H83 0.9500
C84 H84 0.9500
C85 C90 1.354(8)
C85 C86 1.379(8)
C86 C87 1.390(9)
C86 H86 0.9500
C87 C88 1.380(8)
C87 H87 0.9500
C88 C89 1.386(7)
C89 C90 1.388(8)
C89 H89 0.9500
C90 H90 0.9500
C91 C92 1.496(9)
C91 H91 0.9500
C92 C93 1.391(8)
C93 C94 1.408(9)
C93 H93 0.9500
C94 C95 1.370(9)
C94 H94 0.9500
C95 C96 1.400(8)
C95 H95 0.9500
C96 H96 0.9500
C97 C98 1.380(9)
C97 H97 0.9500
C98 C99 1.387(10)
C98 H98 0.9500
C99 C100 1.405(10)
C99 H99 0.9500
C100 C101 1.375(9)
C100 H100 0.9500
C101 C102 1.499(8)
C102 H102 0.9500
C103 C104 1.373(7)
C103 C108 1.382(8)
C104 C105 1.374(7)
C104 H104 0.9500
C105 C106 1.384(7)
C105 H105 0.9500
C106 C107 1.390(7)
C106 C109 1.497(7)
C107 C108 1.403(7)
C107 H107 0.9500
C108 H108 0.9500
C109 C110 1.375(8)
C109 C114 1.408(8)
C110 C111 1.370(8)
C110 H110 0.9500
C111 C112 1.390(8)
C111 H111 0.9500
C112 C113 1.354(8)
C113 C114 1.373(8)
C113 H113 0.9500
C114 H114 0.9500
C115 C116 1.479(7)
C115 H115 0.9500
C116 C117 1.379(8)
C117 C118 1.412(8)
C117 H117 0.9500
C118 C119 1.352(8)
C118 H118 0.9500
C119 C120 1.383(8)
C119 H119 0.9500
C120 H120 0.9500
C121 C122 1.383(8)
C121 H121 0.9500
C122 C123 1.369(9)
C122 H122 0.9500
C123 C124 1.379(8)
C123 H123 0.9500
C124 C125 1.394(7)
C124 H124 0.9500
C125 C126 1.479(8)
C126 H126 0.9500
C127 C128 1.363(8)
C127 C132 1.383(7)
C128 C129 1.393(8)
C128 H128 0.9500
C129 C130 1.388(8)
C129 H129 0.9500
C130 C131 1.388(8)
C130 C133 1.501(8)
C131 C132 1.391(8)
C131 H131 0.9500
C132 H132 0.9500
C133 C134 1.383(8)
C133 C138 1.391(8)
C134 C135 1.403(8)
C134 H134 0.9500
C135 C136 1.383(8)
C135 H135 0.9500
C136 C137 1.369(8)
C137 C138 1.397(8)
C137 H137 0.9500
C138 H138 0.9500
C139 C140 1.470(8)
C139 H139 0.9500
C140 C141 1.367(8)
C141 C142 1.359(9)
C141 H141 0.9500
C142 C143 1.372(10)
C142 H142 0.9500
C143 C144 1.406(9)
C143 H143 0.9500
C144 H144 0.9500
B1 F4 1.344(7)
B1 F2 1.374(6)
B1 F1 1.411(6)
B1 F3 1.444(6)
B2 F7 1.361(6)
B2 F6 1.372(6)
B2 F5 1.386(7)
B2 F8 1.401(6)
B3 F11' 1.330(12)
B3 F10 1.345(7)
B3 F12' 1.349(11)
B3 F9 1.372(7)
B3 F11 1.389(7)
B3 F10' 1.413(12)
B3 F9' 1.426(12)
B3 F12 1.427(7)
S1A O2A 1.423(11)
S1A O3A 1.431(9)
S1A O1A 1.458(9)
S1A C1A 1.778(14)
F1A C1A 1.308(16)
F2A C1A 1.347(15)
F3A C1A 1.310(16)
S1F O2F 1.39(2)
S1F O1F 1.43(2)
S1F O3F 1.44(2)
S1F C1F 2.10(2)
F3F C1F 1.358(19)
F1F C1F 1.329(17)
F2F C1F 1.268(17)
S1B O2B 1.364(10)
S1B O1B 1.378(9)
S1B O3B 1.382(9)
S1B C1B 2.077(17)
F1B C1B 1.279(15)
F2B C1B 1.314(15)
F3B C1B 1.252(15)
S1G O1G 1.32(2)
S1G O3G 1.39(2)
S1G O2G 1.50(2)
S1G C1G 2.02(2)
C1G F2G 1.307(19)
C1G F3G 1.324(19)
C1G F1G 1.326(19)
S1H O3H 1.37(2)
S1H O1H 1.43(2)
S1H O2H 1.44(2)
S1H C1H 2.13(2)
F1H C1H 1.217(18)
F2H C1H 1.286(18)
F3H C1H 1.332(18)
S1C O2C 1.420(5)
S1C O3C 1.424(4)
S1C O1C 1.426(4)
S1C C1C 1.830(7)
F1C C1C 1.339(7)
F2C C1C 1.326(7)
F3C C1C 1.311(8)
S1D O2D 1.430(6)
S1D O3D 1.434(6)
S1D O1D 1.439(5)
S1D C1D 1.798(9)
F1D C1D 1.345(9)
F2D C1D 1.348(9)
F3D C1D 1.339(9)
S1E O1E 1.364(16)
S1E O2E 1.370(17)
S1E O3E 1.460(15)
S1E C1E 1.962(19)
F1E C1E 1.312(18)
F2E C1E 1.316(17)
F3E C1E 1.313(17)
S1I O1I 1.38(2)
S1I O2I 1.40(2)
S1I O3I 1.44(2)
S1I C1I 2.08(2)
F1I C1I 1.312(19)
F2I C1I 1.310(19)
F3I C1I 1.302(19)
S1J O2J 1.40(2)
S1J O3J 1.40(2)
S1J O1J 1.44(2)
S1J C1J 2.07(2)
F2J C1J 1.34(2)
F3J C1J 1.331(19)
F1J C1J 1.318(19)
N1S C1S 1.150(7)
C1S C2S 1.445(9)
C2S H2S1 0.9800
C2S H2S2 0.9800
C2S H2S3 0.9800
N2S C3S 1.083(9)
C3S C4S 1.430(11)
C4S H4S1 0.9800
C4S H4S2 0.9800
C4S H4S3 0.9800
N3S C5S 1.128(10)
C5S C6S 1.499(13)
C6S H6S1 0.9800
C6S H6S2 0.9800
C6S H6S3 0.9800
N4S C7S 1.177(12)
C7S C8S 1.451(12)
C8S H8S1 0.9800
C8S H8S2 0.9800
C8S H8S3 0.9800
N4X C7X 1.180(11)
C7X C8X 1.433(11)
C8X H8X1 0.9800
C8X H8X2 0.9800
C8X H8X3 0.9800
N4Z C7Z 1.156(12)
C7Z C8Z 1.448(12)
C8Z H8Z1 0.9600
C8Z H8Z2 0.9600
C8Z H8Z3 0.9600
N5S C9S 1.153(15)
C9S C10S 1.466(16)
C10S H10A 0.9800
C10S H10B 0.9800
C10S H10C 0.9800
N5X C9X 1.181(19)
C9X C10X 1.49(2)
C10X H10D 0.9800
C10X H10E 0.9800
C10X H10F 0.9800
C9Z N5Z 1.190(17)
C9Z C10Z 1.450(17)
C10Z H10G 0.9800
C10Z H10H 0.9800
C10Z H10I 0.9800
S1K O2K 1.4450
S1K O1K 1.4451
S1K O3K 1.4452
S1K C1K 1.8512
C1K F1K 1.3384
C1K F2K 1.3385
C1K F3K 1.3385
S1L O3L 1.4449
S1L O1L 1.4450
S1L O2L 1.4451
S1L C1L 1.8513
C1L F2L 1.3383
C1L F3L 1.3385
C1L F1L 1.3386
O1S C54S 1.36(2)
O1S C52S 1.40(2)
C52S C53S 1.44(3)
C52S H52A 0.9900
C52S H52B 0.9900
C54S C55S 1.35(3)
C54S H54A 0.9900
C54S H54B 0.9900
C53S H53A 0.9800
C53S H53B 0.9800
C53S H53C 0.9800
C55S H55A 0.9800
C55S H55B 0.9800
C55S H55C 0.9800
N6S C11S 1.139(16)
C11S C12S 1.488(16)
C12S H12A 0.9800
C12S H12B 0.9800
C12S H12C 0.9800

loop_
_geom_torsion_atom_site_label_1
_geom_torsion_atom_site_label_2
_geom_torsion_atom_site_label_3
_geom_torsion_atom_site_label_4
_geom_torsion
C5 N1 C1 C2 -0.1(7)
Ni1 N1 C1 C2 174.4(4)
N1 C1 C2 C3 1.8(8)
C1 C2 C3 C4 -1.3(8)
C2 C3 C4 C5 -0.6(7)
C1 N1 C5 C4 -2.0(7)
Ni1 N1 C5 C4 -177.2(3)
C1 N1 C5 C6 176.0(4)
Ni1 N1 C5 C6 0.9(5)
C3 C4 C5 N1 2.4(7)
C3 C4 C5 C6 -175.5(4)
C7 N2 C6 C5 179.3(4)
Ni1 N2 C6 C5 10.4(5)
N1 C5 C6 N2 -7.9(6)
C4 C5 C6 N2 170.2(4)
C6 N2 C7 C12 -64.2(7)
Ni1 N2 C7 C12 102.7(6)
C6 N2 C7 C8 113.5(6)
Ni1 N2 C7 C8 -79.7(6)
C12 C7 C8 C9 -4.6(10)
N2 C7 C8 C9 177.7(6)
C7 C8 C9 C10 2.5(11)
C8 C9 C10 C11 1.9(10)
C8 C9 C10 C13 -180.0(6)
C9 C10 C11 C12 -4.4(9)
C13 C10 C11 C12 177.6(6)
C8 C7 C12 C11 2.3(9)
N2 C7 C12 C11 179.9(5)
C10 C11 C12 C7 2.4(10)
C11 C10 C13 C14 -153.0(6)
C9 C10 C13 C14 29.0(9)
C11 C10 C13 C18 27.1(9)
C9 C10 C13 C18 -150.8(6)
C18 C13 C14 C15 -2.5(9)
C10 C13 C14 C15 177.7(5)
C13 C14 C15 C16 1.9(9)
C14 C15 C16 C17 -1.2(8)
C14 C15 C16 N3 177.5(5)
C19 N3 C16 C17 -117.3(6)
Ni2 N3 C16 C17 67.4(6)
C19 N3 C16 C15 63.9(6)
Ni2 N3 C16 C15 -111.4(5)
C15 C16 C17 C18 1.2(9)
N3 C16 C17 C18 -177.5(5)
C14 C13 C18 C17 2.4(9)
C10 C13 C18 C17 -177.8(5)
C16 C17 C18 C13 -1.8(9)
C16 N3 C19 C20 178.5(4)
Ni2 N3 C19 C20 -5.6(6)
C24 N4 C20 C21 0.2(7)
Ni2 N4 C20 C21 -173.3(4)
C24 N4 C20 C19 179.6(4)
Ni2 N4 C20 C19 6.2(5)
N3 C19 C20 N4 -0.4(7)
N3 C19 C20 C21 179.0(5)
N4 C20 C21 C22 -1.4(8)
C19 C20 C21 C22 179.1(5)
C20 C21 C22 C23 1.7(8)
C21 C22 C23 C24 -0.7(8)
C20 N4 C24 C23 0.9(7)
Ni2 N4 C24 C23 173.2(4)
C22 C23 C24 N4 -0.6(8)
C29 N5 C25 C26 1.6(9)
Ni1 N5 C25 C26 177.4(5)
N5 C25 C26 C27 -2.0(11)
C25 C26 C27 C28 2.0(11)
C26 C27 C28 C29 -1.9(11)
C25 N5 C29 C28 -1.5(9)
Ni1 N5 C29 C28 -177.9(5)
C25 N5 C29 C30 177.4(5)
Ni1 N5 C29 C30 1.0(6)
C27 C28 C29 N5 1.6(10)
C27 C28 C29 C30 -177.2(6)
C31 N6 C30 C29 179.7(5)
Ni1 N6 C30 C29 8.7(7)
N5 C29 C30 N6 -6.6(8)
C28 C29 C30 N6 172.2(6)
C30 N6 C31 C32 -87.1(7)
Ni1 N6 C31 C32 83.0(6)
C30 N6 C31 C36 97.4(6)
Ni1 N6 C31 C36 -92.5(6)
C36 C31 C32 C33 2.6(9)
N6 C31 C32 C33 -172.9(5)
C31 C32 C33 C34 0.9(10)
C32 C33 C34 C35 -3.6(9)
C32 C33 C34 C37 176.3(6)
C33 C34 C35 C36 2.8(9)
C37 C34 C35 C36 -177.0(5)
C34 C35 C36 C31 0.5(9)
C32 C31 C36 C35 -3.3(9)
N6 C31 C36 C35 172.3(5)
C33 C34 C37 C38 57.3(8)
C35 C34 C37 C38 -122.9(6)
C33 C34 C37 C42 -122.3(6)
C35 C34 C37 C42 57.5(8)
C42 C37 C38 C39 -0.7(8)
C34 C37 C38 C39 179.7(5)
C37 C38 C39 C40 1.4(8)
C38 C39 C40 C41 -0.6(8)
C38 C39 C40 N7 -175.7(5)
C43 N7 C40 C41 57.5(7)
Ni3 N7 C40 C41 -116.2(5)
C43 N7 C40 C39 -127.5(6)
Ni3 N7 C40 C39 58.8(6)
C39 C40 C41 C42 -1.0(9)
N7 C40 C41 C42 173.9(5)
C40 C41 C42 C37 1.8(9)
C38 C37 C42 C41 -1.0(9)
C34 C37 C42 C41 178.7(5)
C40 N7 C43 C44 -179.3(5)
Ni3 N7 C43 C44 -4.9(7)
C48 N8 C44 C45 -1.1(9)
Ni3 N8 C44 C45 -178.3(6)
C48 N8 C44 C43 179.4(5)
Ni3 N8 C44 C43 2.2(6)
N7 C43 C44 N8 1.8(8)
N7 C43 C44 C45 -177.7(6)
N8 C44 C45 C46 -0.2(12)
C43 C44 C45 C46 179.2(7)
C44 C45 C46 C47 1.3(13)
C45 C46 C47 C48 -1.1(13)
C44 N8 C48 C47 1.2(9)
Ni3 N8 C48 C47 178.0(5)
C46 C47 C48 N8 -0.1(11)
C53 N9 C49 C50 0.2(8)
Ni1 N9 C49 C50 177.5(4)
N9 C49 C50 C51 0.9(10)
C49 C50 C51 C52 -1.7(10)
C50 C51 C52 C53 1.3(9)
C49 N9 C53 C52 -0.5(8)
Ni1 N9 C53 C52 -178.1(4)
C49 N9 C53 C54 179.9(5)
Ni1 N9 C53 C54 2.2(6)
C51 C52 C53 N9 -0.3(9)
C51 C52 C53 C54 179.3(5)
C55 N10 C54 C53 179.2(5)
Ni1 N10 C54 C53 -4.2(7)
N9 C53 C54 N10 1.4(8)
C52 C53 C54 N10 -178.3(5)
C54 N10 C55 C56 -125.5(6)
Ni1 N10 C55 C56 58.3(7)
C54 N10 C55 C60 60.4(7)
Ni1 N10 C55 C60 -115.7(5)
C60 C55 C56 C57 -3.7(9)
N10 C55 C56 C57 -177.8(5)
C55 C56 C57 C58 3.9(9)
C56 C57 C58 C59 -2.6(9)
C56 C57 C58 C61 177.0(5)
C57 C58 C59 C60 1.2(11)
C61 C58 C59 C60 -178.4(6)
C58 C59 C60 C55 -1.0(11)
C56 C55 C60 C59 2.2(10)
N10 C55 C60 C59 176.3(6)
C57 C58 C61 C62 32.1(9)
C59 C58 C61 C62 -148.3(7)
C57 C58 C61 C66 -145.5(7)
C59 C58 C61 C66 34.1(9)
C66 C61 C62 C63 -3.8(10)
C58 C61 C62 C63 178.5(6)
C61 C62 C63 C64 -0.9(9)
C62 C63 C64 C65 5.3(9)
C62 C63 C64 N11 -179.8(5)
C67 N11 C64 C63 -46.8(8)
Ni4 N11 C64 C63 119.7(5)
C67 N11 C64 C65 128.1(6)
Ni4 N11 C64 C65 -65.4(7)
C63 C64 C65 C66 -5.0(10)
N11 C64 C65 C66 179.9(6)
C64 C65 C66 C61 0.3(12)
C62 C61 C66 C65 4.1(11)
C58 C61 C66 C65 -178.2(7)
C64 N11 C67 C68 178.5(5)
Ni4 N11 C67 C68 10.0(7)
C72 N12 C68 C69 -1.1(9)
Ni4 N12 C68 C69 -178.0(5)
C72 N12 C68 C67 176.9(5)
Ni4 N12 C68 C67 0.0(6)
N11 C67 C68 N12 -7.0(8)
N11 C67 C68 C69 171.0(6)
N12 C68 C69 C70 1.9(10)
C67 C68 C69 C70 -176.0(6)
C68 C69 C70 C71 -0.7(11)
C69 C70 C71 C72 -1.1(11)
C68 N12 C72 C71 -0.9(9)
Ni4 N12 C72 C71 175.5(5)
C70 C71 C72 N12 2.0(11)
C77 N13 C73 C74 3.1(7)
Ni2 N13 C73 C74 -172.3(4)
N13 C73 C74 C75 -1.6(8)
C73 C74 C75 C76 -0.3(8)
C74 C75 C76 C77 0.6(8)
C73 N13 C77 C76 -2.8(7)
Ni2 N13 C77 C76 173.1(4)
C73 N13 C77 C78 179.4(4)
Ni2 N13 C77 C78 -4.7(5)
C75 C76 C77 N13 1.0(8)
C75 C76 C77 C78 178.6(5)
C79 N14 C78 C77 176.2(4)
Ni2 N14 C78 C77 7.5(5)
N13 C77 C78 N14 -2.0(6)
C76 C77 C78 N14 -179.9(5)
C78 N14 C79 C84 -73.4(6)
Ni2 N14 C79 C84 93.4(5)
C78 N14 C79 C80 110.9(5)
Ni2 N14 C79 C80 -82.3(5)
C84 C79 C80 C81 2.1(8)
N14 C79 C80 C81 177.8(5)
C79 C80 C81 C82 -1.8(8)
C80 C81 C82 C83 0.8(8)
C80 C81 C82 C85 -176.5(5)
C81 C82 C83 C84 -0.3(8)
C85 C82 C83 C84 177.1(5)
C80 C79 C84 C83 -1.6(8)
N14 C79 C84 C83 -177.2(4)
C82 C83 C84 C79 0.7(8)
C83 C82 C85 C90 53.3(8)
C81 C82 C85 C90 -129.4(6)
C83 C82 C85 C86 -129.9(6)
C81 C82 C85 C86 47.4(8)
C90 C85 C86 C87 -6.0(10)
C82 C85 C86 C87 177.1(6)
C85 C86 C87 C88 5.0(11)
C86 C87 C88 C89 -0.8(10)
C86 C87 C88 N15 179.5(6)
C91 N15 C88 C87 62.5(8)
Ni4 N15 C88 C87 -115.7(6)
C91 N15 C88 C89 -117.3(6)
Ni4 N15 C88 C89 64.5(7)
C87 C88 C89 C90 -2.2(9)
N15 C88 C89 C90 177.6(5)
C86 C85 C90 C89 3.1(9)
C82 C85 C90 C89 179.9(5)
C88 C89 C90 C85 1.0(9)
C88 N15 C91 C92 179.3(5)
Ni4 N15 C91 C92 -2.2(7)
C96 N16 C92 C93 0.9(9)
Ni4 N16 C92 C93 -170.6(5)
C96 N16 C92 C91 -179.5(5)
Ni4 N16 C92 C91 9.0(6)
N15 C91 C92 N16 -4.7(8)
N15 C91 C92 C93 174.9(6)
N16 C92 C93 C94 -0.8(9)
C91 C92 C93 C94 179.7(6)
C92 C93 C94 C95 0.2(9)
C93 C94 C95 C96 0.2(9)
C92 N16 C96 C95 -0.5(8)
Ni4 N16 C96 C95 169.4(4)
C94 C95 C96 N16 -0.1(9)
C101 N17 C97 C98 -1.4(8)
Ni2 N17 C97 C98 -178.2(4)
N17 C97 C98 C99 1.6(10)
C97 C98 C99 C100 -1.1(10)
C98 C99 C100 C101 0.5(11)
C97 N17 C101 C100 0.8(9)
Ni2 N17 C101 C100 178.0(5)
C97 N17 C101 C102 179.9(5)
Ni2 N17 C101 C102 -2.9(6)
C99 C100 C101 N17 -0.4(11)
C99 C100 C101 C102 -179.3(6)
C103 N18 C102 C101 -178.3(5)
Ni2 N18 C102 C101 -0.6(7)
N17 C101 C102 N18 2.4(8)
C100 C101 C102 N18 -178.6(6)
C102 N18 C103 C104 -110.6(6)
Ni2 N18 C103 C104 71.8(7)
C102 N18 C103 C108 72.9(8)
Ni2 N18 C103 C108 -104.7(6)
C108 C103 C104 C105 -2.1(9)
N18 C103 C104 C105 -178.6(5)
C103 C104 C105 C106 3.1(9)
C104 C105 C106 C107 -1.7(9)
C104 C105 C106 C109 177.2(5)
C105 C106 C107 C108 -0.6(9)
C109 C106 C107 C108 -179.6(6)
C104 C103 C108 C107 -0.2(10)
N18 C103 C108 C107 176.3(6)
C106 C107 C108 C103 1.5(10)
C105 C106 C109 C110 -137.1(6)
C107 C106 C109 C110 41.8(8)
C105 C106 C109 C114 39.2(8)
C107 C106 C109 C114 -141.9(6)
C114 C109 C110 C111 3.7(9)
C106 C109 C110 C111 -179.8(5)
C109 C110 C111 C112 0.1(9)
C110 C111 C112 C113 -3.2(9)
C110 C111 C112 N19 176.6(5)
C115 N19 C112 C113 -88.9(7)
Ni3 N19 C112 C113 85.5(6)
C115 N19 C112 C111 91.3(6)
Ni3 N19 C112 C111 -94.3(6)
C111 C112 C113 C114 2.3(10)
N19 C112 C113 C114 -177.5(6)
C112 C113 C114 C109 1.7(11)
C110 C109 C114 C113 -4.7(10)
C106 C109 C114 C113 178.8(6)
C112 N19 C115 C116 174.3(5)
Ni3 N19 C115 C116 -1.0(6)
C120 N20 C116 C117 -1.1(8)
Ni3 N20 C116 C117 -172.4(4)
C120 N20 C116 C115 -179.2(5)
Ni3 N20 C116 C115 9.5(6)
N19 C115 C116 N20 -5.9(7)
N19 C115 C116 C117 175.9(5)
N20 C116 C117 C118 -0.4(9)
C115 C116 C117 C118 177.6(5)
C116 C117 C118 C119 2.1(9)
C117 C118 C119 C120 -2.4(9)
C116 N20 C120 C119 0.8(8)
Ni3 N20 C120 C119 170.6(4)
C118 C119 C120 N20 0.9(9)
C125 N21 C121 C122 -0.6(7)
Ni3 N21 C121 C122 178.1(4)
N21 C121 C122 C123 0.5(8)
C121 C122 C123 C124 -0.2(8)
C122 C123 C124 C125 0.0(8)
C121 N21 C125 C124 0.4(7)
Ni3 N21 C125 C124 -178.5(4)
C121 N21 C125 C126 179.6(4)
Ni3 N21 C125 C126 0.7(5)
C123 C124 C125 N21 -0.1(8)
C123 C124 C125 C126 -179.2(5)
C127 N22 C126 C125 178.1(4)
Ni3 N22 C126 C125 9.1(5)
N21 C125 C126 N22 -6.7(6)
C124 C125 C126 N22 172.5(5)
C126 N22 C127 C128 -69.1(7)
Ni3 N22 C127 C128 98.6(6)
C126 N22 C127 C132 116.4(6)
Ni3 N22 C127 C132 -75.9(6)
C132 C127 C128 C129 1.9(10)
N22 C127 C128 C129 -172.7(6)
C127 C128 C129 C130 1.3(11)
C128 C129 C130 C131 -4.8(10)
C128 C129 C130 C133 173.0(6)
C129 C130 C131 C132 5.2(9)
C133 C130 C131 C132 -172.5(5)
C128 C127 C132 C131 -1.5(9)
N22 C127 C132 C131 173.1(5)
C130 C131 C132 C127 -2.1(9)
C131 C130 C133 C134 -138.4(6)
C129 C130 C133 C134 43.9(8)
C131 C130 C133 C138 40.6(8)
C129 C130 C133 C138 -137.1(6)
C138 C133 C134 C135 1.2(9)
C130 C133 C134 C135 -179.7(6)
C133 C134 C135 C136 1.1(10)
C134 C135 C136 C137 -1.6(9)
C134 C135 C136 N23 -178.5(5)
C139 N23 C136 C137 79.8(7)
Ni4 N23 C136 C137 -103.3(6)
C139 N23 C136 C135 -103.3(6)
Ni4 N23 C136 C135 73.5(6)
C135 C136 C137 C138 -0.2(9)
N23 C136 C137 C138 176.6(5)
C134 C133 C138 C137 -3.1(8)
C130 C133 C138 C137 177.9(5)
C136 C137 C138 C133 2.6(9)
C136 N23 C139 C140 175.6(5)
Ni4 N23 C139 C140 -1.7(6)
C144 N24 C140 C141 -0.3(8)
Ni4 N24 C140 C141 171.8(5)
C144 N24 C140 C139 -178.4(5)
Ni4 N24 C140 C139 -6.4(6)
N23 C139 C140 N24 5.6(8)
N23 C139 C140 C141 -172.6(5)
N24 C140 C141 C142 -1.6(9)
C139 C140 C141 C142 176.4(6)
C140 C141 C142 C143 2.9(10)
C141 C142 C143 C144 -2.4(10)
C140 N24 C144 C143 0.8(9)
Ni4 N24 C144 C143 -169.8(5)
C142 C143 C144 N24 0.5(10)
O2A S1A C1A F1A -179.5(10)
O3A S1A C1A F1A 56.3(11)
O1A S1A C1A F1A -73.0(11)
O2A S1A C1A F3A -53.3(14)
O3A S1A C1A F3A -177.4(12)
O1A S1A C1A F3A 53.2(13)
O2A S1A C1A F2A 64.6(12)
O3A S1A C1A F2A -59.6(12)
O1A S1A C1A F2A 171.1(10)
O2C S1C C1C F3C -179.5(5)
O3C S1C C1C F3C -59.8(5)
O1C S1C C1C F3C 61.0(5)
O2C S1C C1C F2C -59.0(5)
O3C S1C C1C F2C 60.7(5)
O1C S1C C1C F2C -178.5(5)
O2C S1C C1C F1C 60.9(5)
O3C S1C C1C F1C -179.4(4)
O1C S1C C1C F1C -58.6(5)
O2D S1D C1D F3D 60.7(6)
O3D S1D C1D F3D -59.3(6)
O1D S1D C1D F3D -178.6(5)
O2D S1D C1D F1D -61.1(7)
O3D S1D C1D F1D 178.9(6)
O1D S1D C1D F1D 59.6(7)
O2D S1D C1D F2D -179.3(6)
O3D S1D C1D F2D 60.7(6)
O1D S1D C1D F2D -58.6(6)
O2K S1K C1K F1K 60.0
O1K S1K C1K F1K -180.0
O3K S1K C1K F1K -60.0
O2K S1K C1K F2K 180.0
O1K S1K C1K F2K -60.0
O3K S1K C1K F2K 60.0
O2K S1K C1K F3K -60.0
O1K S1K C1K F3K 60.0
O3K S1K C1K F3K 180.0
O3L S1L C1L F2L 60.0
O1L S1L C1L F2L -60.0
O2L S1L C1L F2L 180.0
O3L S1L C1L F3L -180.0
O1L S1L C1L F3L 60.0
O2L S1L C1L F3L -60.0
O3L S1L C1L F1L -60.0
O1L S1L C1L F1L 180.0
O2L S1L C1L F1L 60.0
C54S O1S C52S C53S -172(5)
C52S O1S C54S C55S 175(4)
